data_4106025
loop_
_publ_author_name
'Hua Yang'
'Hongxiao Jin'
'Hongyu Zhen'
'Zhimin Wang'
'Ziyang Liu'
'Christine M. Beavers'
'Brandon Q. Mercado'
'Marilyn M. Olmstead'
'Alan L. Balch'

_publ_section_title
;
 Isolation and Crystallographic Identification of Four Isomers of Sm@C90
;
_journal_name_full 'Journal of the American Chemical Society'
_journal_page_first 6299
_journal_page_last 6306
_journal_paper_doi 10.1021/ja111465n
_journal_volume 133
_journal_year 2011
_chemical_formula_moiety 'C90 Sm, C36 H44 N4 Ni, 2(C7 H8)'
_chemical_formula_sum 'C140 H60 N4 Ni Sm'
_chemical_formula_weight 2006.98
_chemical_name_common Sm@C90(90:46)NiOEP.2toluene
_chemical_name_systematic
; 
 ? 
;
_space_group_IT_number 15
_symmetry_cell_setting monoclinic
_symmetry_space_group_name_Hall '-I 2ya'
_symmetry_space_group_name_H-M 'I 1 2/a 1'
_atom_sites_solution_hydrogens geom
_atom_sites_solution_primary direct
_atom_sites_solution_secondary difmap
_audit_creation_method SHELXL-97
_cell_angle_alpha 90.00
_cell_angle_beta 95.150(3)
_cell_angle_gamma 90.00
_cell_formula_units_Z 8
_cell_length_a 25.5939(13)
_cell_length_b 15.2087(6)
_cell_length_c 41.538(2)
_cell_measurement_reflns_used 9999
_cell_measurement_temperature 90(2)
_cell_measurement_theta_max 32.9
_cell_measurement_theta_min 2.7
_cell_volume 16103.4(13)
_computing_cell_refinement 'SAINT (Bruker, 2009)'
_computing_data_collection 'Apex2 (Bruker, 2009)'
_computing_data_reduction 'SAINT (Bruker, 2009)'
_computing_molecular_graphics 'SHELXTL, XP (Sheldrick, 1994)'
_computing_publication_material 'SHELXL97 (Sheldrick, 2008)'
_computing_structure_refinement 'SHELXL97 (Sheldrick, 2008)'
_computing_structure_solution 'SHELXS97 (Sheldrick, 2008)'
_diffrn_ambient_temperature 90(2)
_diffrn_detector_area_resol_mean 8.3
_diffrn_measured_fraction_theta_full 0.998
_diffrn_measured_fraction_theta_max 0.998
_diffrn_measurement_device_type 'Bruker SMART ApexII'
_diffrn_measurement_method \w
_diffrn_radiation_monochromator graphite
_diffrn_radiation_source 'fine-focus sealed tube'
_diffrn_radiation_type MoK\a
_diffrn_radiation_wavelength 0.71073
_diffrn_reflns_av_R_equivalents 0.0327
_diffrn_reflns_av_sigmaI/netI 0.0270
_diffrn_reflns_limit_h_max 37
_diffrn_reflns_limit_h_min -37
_diffrn_reflns_limit_k_max 22
_diffrn_reflns_limit_k_min -22
_diffrn_reflns_limit_l_max 60
_diffrn_reflns_limit_l_min -60
_diffrn_reflns_number 127285
_diffrn_reflns_theta_full 30.99
_diffrn_reflns_theta_max 30.99
_diffrn_reflns_theta_min 2.57
_exptl_absorpt_coefficient_mu 1.028
_exptl_absorpt_correction_T_max 0.791
_exptl_absorpt_correction_T_min 0.644
_exptl_absorpt_correction_type multi-scan
_exptl_absorpt_process_details 'SADABS (Sheldrick, 2008)'
_exptl_crystal_colour black
_exptl_crystal_density_diffrn 1.656
_exptl_crystal_description block
_exptl_crystal_F_000 8144
_exptl_crystal_size_max 0.47
_exptl_crystal_size_mid 0.27
_exptl_crystal_size_min 0.24
_refine_diff_density_max 2.647
_refine_diff_density_min -1.169
_refine_diff_density_rms 0.171
_refine_ls_extinction_method none
_refine_ls_goodness_of_fit_ref 1.065
_refine_ls_hydrogen_treatment constr
_refine_ls_matrix_type full
_refine_ls_number_parameters 1437
_refine_ls_number_reflns 25610
_refine_ls_number_restraints 4329
_refine_ls_restrained_S_all 1.019
_refine_ls_R_factor_all 0.0914
_refine_ls_R_factor_gt 0.0775
_refine_ls_shift/su_max 0.007
_refine_ls_shift/su_mean 0.001
_refine_ls_structure_factor_coef Fsqd
_refine_ls_weighting_details 'calc w=1/[\s^2^(Fo^2^)+(0.1288P)^2^+90.2884P] where P=(Fo^2^+2Fc^2^)/3'
_refine_ls_weighting_scheme calc
_refine_ls_wR_factor_gt 0.2176
_refine_ls_wR_factor_ref 0.2336
_reflns_number_gt 21012
_reflns_number_total 25610
_reflns_threshold_expression I>2\s(I)
_cod_data_source_file ja111465n_si_003.cif
_cod_data_source_block mn1916
_cod_original_cell_volume 16103.3(14)
_cod_original_sg_symbol_H-M 'I 2/a'
_cod_database_code 4106025

loop_
_symmetry_equiv_pos_as_xyz
'x, y, z'
'-x+1/2, y, -z'
'x+1/2, y+1/2, z+1/2'
'-x+1, y+1/2, -z+1/2'
'-x, -y, -z'
'x-1/2, -y, z'
'-x+1/2, -y+1/2, -z+1/2'
'x, -y+1/2, z+1/2'

loop_
_atom_site_label
_atom_site_type_symbol
_atom_site_fract_x
_atom_site_fract_y
_atom_site_fract_z
_atom_site_U_iso_or_equiv
_atom_site_adp_type
_atom_site_occupancy
_atom_site_symmetry_multiplicity
_atom_site_calc_flag
_atom_site_refinement_flags
_atom_site_disorder_assembly
_atom_site_disorder_group
Sm1 Sm 0.107655(18) 0.35107(3) 0.164391(13) 0.02188(10) Uani 0.58 1 d PU . .
Sm2 Sm 0.1115(2) 0.3397(4) 0.17309(10) 0.0677(17) Uani 0.11 1 d PU . .
Sm3 Sm -0.00907(12) 0.2519(2) 0.18307(8) 0.0481(7) Uani 0.08 1 d P . .
Sm4 Sm 0.10776(10) 0.14687(19) 0.16547(9) 0.0564(9) Uani 0.09 1 d PU . .
Sm5 Sm 0.0750(3) 0.3761(3) 0.14123(14) 0.0696(17) Uani 0.06 1 d PU A .
Sm6 Sm 0.0698(3) 0.1178(5) 0.13686(19) 0.0368(14) Uiso 0.03 1 d PU A .
Sm7 Sm 0.0868(4) 0.1227(5) 0.1459(2) 0.0409(15) Uiso 0.03 1 d PU A .
Sm8 Sm 0.0359(6) 0.3377(11) 0.1216(4) 0.061(3) Uiso 0.02 1 d PU A .
C1_1 C 0.00773(18) 0.0038(3) 0.11146(11) 0.0469(11) Uani 0.88 1 d PDU A 1
C2_1 C -0.03733(18) 0.0562(3) 0.10256(12) 0.0536(13) Uani 0.88 1 d PDU A 1
C3_1 C -0.07182(18) 0.0831(3) 0.12777(14) 0.0630(17) Uani 0.88 1 d PDU A 1
C4_1 C -0.05938(19) 0.0572(3) 0.16020(14) 0.0589(15) Uani 0.88 1 d PDU A 1
C5_1 C -0.0158(2) 0.0018(3) 0.16905(13) 0.0566(14) Uani 0.88 1 d PDU A 1
C6_1 C 0.01876(19) -0.0262(3) 0.14419(12) 0.0508(12) Uani 0.88 1 d PDU A 1
C7_1 C 0.07116(19) -0.0494(3) 0.15585(12) 0.0494(12) Uani 0.88 1 d PDU A 1
C8_1 C 0.11416(18) -0.0326(3) 0.13729(10) 0.0441(11) Uani 0.88 1 d PDU A 1
C9_1 C 0.10480(17) -0.0004(3) 0.10714(10) 0.0407(10) Uani 0.88 1 d PDU A 1
C10_1 C 0.05265(18) 0.0119(3) 0.09271(10) 0.0445(11) Uani 0.88 1 d PDU A 1
C11_1 C 0.05482(17) 0.0769(3) 0.06860(10) 0.0448(11) Uani 0.88 1 d PDU A 1
C12_1 C 0.01053(17) 0.1220(3) 0.05930(9) 0.0431(11) Uani 0.88 1 d PDU A 1
C13_1 C -0.03670(18) 0.1101(3) 0.07451(11) 0.0570(15) Uani 0.88 1 d PDU A 1
C14_1 C -0.0642(2) 0.1926(4) 0.07061(12) 0.0679(19) Uani 0.88 1 d PDU A 1
C15_1 C -0.09650(17) 0.2171(4) 0.09381(14) 0.0685(19) Uani 0.88 1 d PDU A 1
C16_1 C -0.10164(17) 0.1615(4) 0.12095(16) 0.0629(17) Uani 0.88 1 d PDU A 1
C17_1 C -0.11304(18) 0.2197(4) 0.14610(15) 0.0632(16) Uani 0.88 1 d PDU A 1
C18_1 C -0.1001(2) 0.1979(4) 0.17756(15) 0.0679(18) Uani 0.88 1 d PDU A 1
C19_1 C -0.0777(2) 0.1138(4) 0.18508(15) 0.0641(17) Uani 0.88 1 d PDU A 1
C20_1 C -0.0499(2) 0.1220(4) 0.21623(15) 0.073(2) Uani 0.88 1 d PDU A 1
C21_1 C -0.0102(2) 0.0653(4) 0.22466(14) 0.0715(19) Uani 0.88 1 d PDU A 1
C22_1 C 0.0049(2) 0.0012(4) 0.20212(12) 0.0626(16) Uani 0.88 1 d PDU A 1
C23_1 C 0.0592(2) -0.0170(3) 0.21201(13) 0.0628(16) Uani 0.88 1 d PDU A 1
C24_1 C 0.0919(2) -0.0421(3) 0.18911(11) 0.0548(14) Uani 0.88 1 d PDU A 1
C25_1 C 0.14424(19) -0.0096(3) 0.19094(10) 0.0472(12) Uani 0.88 1 d PDU A 1
C26_1 C 0.15890(17) -0.0012(3) 0.15869(10) 0.0457(12) Uani 0.88 1 d PDU A 1
C27_1 C 0.18916(16) 0.0680(3) 0.14949(10) 0.0464(11) Uani 0.88 1 d PDU A 1
C28_1 C 0.17659(15) 0.1101(3) 0.11772(10) 0.0389(9) Uani 0.88 1 d PDU A 1
C29_1 C 0.13801(17) 0.0696(3) 0.09659(10) 0.0420(10) Uani 0.88 1 d PDU A 1
C30_1 C 0.10613(16) 0.1170(3) 0.07256(9) 0.0373(9) Uani 0.88 1 d PDU A 1
C31_1 C 0.11199(18) 0.2080(3) 0.06850(10) 0.0453(11) Uani 0.88 1 d PDU A 1
C32_1 C 0.0649(2) 0.2546(3) 0.05413(10) 0.0530(15) Uani 0.88 1 d PDU A 1
C33_1 C 0.01577(19) 0.2141(3) 0.04984(10) 0.0513(13) Uani 0.88 1 d PDU A 1
C34_1 C -0.0324(2) 0.2564(3) 0.05613(10) 0.0520(14) Uani 0.88 1 d PDU A 1
C35_1 C -0.0321(2) 0.3475(3) 0.06526(11) 0.0636(18) Uani 0.88 1 d PDU A 1
C36_1 C -0.0671(2) 0.3734(4) 0.08979(13) 0.078(2) Uani 0.88 1 d PDU A 1
C37_1 C -0.09877(17) 0.3073(4) 0.10299(14) 0.0583(15) Uani 0.88 1 d PDU A 1
C38_1 C -0.10758(18) 0.3116(4) 0.13671(14) 0.0667(19) Uani 0.88 1 d PDU A 1
C39_1 C -0.08357(19) 0.3725(4) 0.15816(13) 0.0622(16) Uani 0.88 1 d PDU A 1
C40_1 C -0.06429(18) 0.3467(3) 0.19143(12) 0.0519(13) Uani 0.88 1 d PDU A 1
C41_1 C -0.0771(2) 0.2607(3) 0.20064(14) 0.0574(15) Uani 0.88 1 d PDU A 1
C42_1 C -0.0461(2) 0.2148(4) 0.22439(13) 0.0641(16) Uani 0.88 1 d PDU A 1
C43_1 C -0.0005(2) 0.2484(3) 0.24003(11) 0.0475(12) Uani 0.88 1 d PDU A 1
C44_1 C 0.0404(2) 0.1860(3) 0.25311(11) 0.0589(15) Uani 0.88 1 d PDU A 1
C45_1 C 0.0350(3) 0.0969(4) 0.24555(13) 0.0675(17) Uani 0.88 1 d PDU A 1
C46_1 C 0.0781(2) 0.0429(4) 0.23765(12) 0.0643(17) Uani 0.88 1 d PDU A 1
C47_1 C 0.1299(2) 0.0773(4) 0.23970(12) 0.0682(19) Uani 0.88 1 d PDU A 1
C48_1 C 0.1642(2) 0.0502(4) 0.21540(10) 0.0644(18) Uani 0.88 1 d PDU A 1
C49_1 C 0.2032(2) 0.1100(4) 0.20691(12) 0.0634(17) Uani 0.88 1 d PDU A 1
C50_1 C 0.21356(16) 0.1188(3) 0.17454(12) 0.0517(13) Uani 0.88 1 d PDU A 1
C51_1 C 0.22699(17) 0.2114(4) 0.16872(13) 0.0619(17) Uani 0.88 1 d PDU A 1
C52_1 C 0.21295(16) 0.2512(3) 0.13962(12) 0.0495(13) Uani 0.88 1 d PDU A 1
C53_1 C 0.18444(16) 0.2031(3) 0.11304(11) 0.0494(12) Uani 0.88 1 d PDU A 1
C54_1 C 0.15316(17) 0.2528(2) 0.08866(10) 0.0400(11) Uani 0.88 1 d PDU A 1
C55_1 C 0.1497(2) 0.3486(3) 0.09112(12) 0.0620(17) Uani 0.88 1 d PDU A 1
C56_1 C 0.1061(2) 0.3932(3) 0.07592(11) 0.0528(14) Uani 0.88 1 d PDU A 1
C57_1 C 0.0626(2) 0.3463(3) 0.05873(11) 0.0573(15) Uani 0.88 1 d PDU A 1
C58_1 C 0.0156(2) 0.3933(3) 0.06355(10) 0.0567(15) Uani 0.88 1 d PDU A 1
C59_1 C 0.0301(2) 0.4671(3) 0.08423(12) 0.0647(18) Uani 0.88 1 d PDU A 1
C60_1 C -0.0029(2) 0.4929(3) 0.10789(11) 0.0556(14) Uani 0.88 1 d PDU A 1
C61_1 C -0.0506(2) 0.4447(3) 0.10997(12) 0.0583(15) Uani 0.88 1 d PDU A 1
C62_1 C -0.05863(19) 0.4419(3) 0.14390(13) 0.0548(14) Uani 0.88 1 d PDU A 1
C63_1 C -0.0156(2) 0.4880(3) 0.16236(11) 0.0503(12) Uani 0.88 1 d PDU A 1
C64_1 C 0.00420(19) 0.4626(3) 0.19324(12) 0.0497(12) Uani 0.88 1 d PDU A 1
C65_1 C -0.01785(19) 0.3865(3) 0.20836(12) 0.0500(12) Uani 0.88 1 d PDU A 1
C66_1 C 0.01450(19) 0.3378(3) 0.23299(11) 0.0501(12) Uani 0.88 1 d PDU A 1
C67_1 C 0.0687(2) 0.3660(3) 0.24174(12) 0.0571(14) Uani 0.88 1 d PDU A 1
C68_1 C 0.1058(2) 0.3053(4) 0.25479(11) 0.0660(18) Uani 0.88 1 d PDU A 1
C69_1 C 0.0927(2) 0.2134(4) 0.25932(11) 0.0590(15) Uani 0.88 1 d PDU A 1
C70_1 C 0.1370(3) 0.1623(4) 0.25332(11) 0.070(2) Uani 0.88 1 d PDU A 1
C71_1 C 0.1768(2) 0.2209(4) 0.24503(12) 0.0643(17) Uani 0.88 1 d PDU A 1
C72_1 C 0.21007(19) 0.1959(4) 0.22157(13) 0.076(2) Uani 0.88 1 d PDU A 1
C73_1 C 0.22552(18) 0.2570(4) 0.19937(14) 0.0597(16) Uani 0.88 1 d PDU A 1
C74_1 C 0.21211(17) 0.3475(4) 0.20065(14) 0.0658(19) Uani 0.88 1 d PDU A 1
C75_1 C 0.20937(18) 0.3933(4) 0.17068(14) 0.0613(17) Uani 0.88 1 d PDU A 1
C76_1 C 0.20917(18) 0.3452(3) 0.14028(14) 0.0609(17) Uani 0.88 1 d PDU A 1
C77_1 C 0.17772(19) 0.3931(3) 0.11707(12) 0.0523(13) Uani 0.88 1 d PDU A 1
C78_1 C 0.1571(2) 0.4720(3) 0.13173(14) 0.0606(16) Uani 0.88 1 d PDU A 1
C79_1 C 0.1066(2) 0.5045(3) 0.12050(14) 0.0645(17) Uani 0.88 1 d PDU A 1
C80_1 C 0.0836(2) 0.4701(3) 0.09121(12) 0.0610(16) Uani 0.88 1 d PDU A 1
C81_1 C 0.0175(2) 0.5219(3) 0.13839(12) 0.0500(12) Uani 0.88 1 d PDU A 1
C82_1 C 0.0724(2) 0.5310(3) 0.14588(12) 0.0554(14) Uani 0.88 1 d PDU A 1
C83_1 C 0.0913(2) 0.5237(3) 0.17899(13) 0.0564(14) Uani 0.88 1 d PDU A 1
C84_1 C 0.0570(2) 0.4874(3) 0.20248(12) 0.0537(13) Uani 0.88 1 d PDU A 1
C85_1 C 0.0893(2) 0.4406(3) 0.22617(13) 0.0561(14) Uani 0.88 1 d PDU A 1
C86_1 C 0.1438(2) 0.4467(3) 0.21788(13) 0.0603(16) Uani 0.88 1 d PDU A 1
C87_1 C 0.1777(2) 0.3737(4) 0.22517(13) 0.0619(16) Uani 0.88 1 d PDU A 1
C88_1 C 0.1601(2) 0.3086(4) 0.24664(12) 0.072(2) Uani 0.88 1 d PDU A 1
C89_1 C 0.14473(19) 0.4976(3) 0.18912(13) 0.0537(13) Uani 0.88 1 d PDU A 1
C90_1 C 0.1771(2) 0.4706(3) 0.16472(13) 0.0597(16) Uani 0.88 1 d PDU A 1
C1_2 C 0.1629 0.2361 0.0865 0.055 Uiso 0.12 1 d PDU A 2
C2_2 C 0.2000 0.2231 0.1138 0.082 Uiso 0.12 1 d PDU A 2
C3_2 C 0.2143 0.2985 0.1356 0.080 Uiso 0.12 1 d PDU A 2
C4_2 C 0.1907 0.3820 0.1291 0.066 Uiso 0.12 1 d PDU A 2
C5_2 C 0.1552 0.3956 0.1012 0.063 Uiso 0.12 1 d PDU A 2
C6_2 C 0.1412 0.3215 0.0790 0.081 Uiso 0.12 1 d PDU A 2
C7_2 C 0.0919 0.3294 0.0601 0.067 Uiso 0.12 1 d PDU A 2
C8_2 C 0.0604 0.2545 0.0521 0.053 Uiso 0.12 1 d PDU A 2
C9_2 C 0.0791 0.1735 0.0599 0.048 Uiso 0.12 1 d PDU A 2
C10_2 C 0.1309 0.1619 0.0747 0.050 Uiso 0.12 1 d PDU A 2
C11_2 C 0.1317 0.0817 0.0919 0.062 Uiso 0.12 1 d PDU A 2
C12_2 C 0.1695 0.0695 0.1164 0.070 Uiso 0.12 1 d PDU A 2
C13_2 C 0.2057 0.1365 0.1268 0.062 Uiso 0.12 1 d PDU A 2
C14_2 C 0.2203 0.1190 0.1604 0.088 Uiso 0.12 1 d PDU A 2
C15_2 C 0.2338 0.1892 0.1805 0.087 Uiso 0.12 1 d PDU A 2
C16_2 C 0.2329 0.2759 0.1680 0.064 Uiso 0.12 1 d PDU A 2
C17_2 C 0.2222 0.3308 0.1943 0.076 Uiso 0.12 1 d PDU A 2
C18_2 C 0.1983 0.4096 0.1888 0.070 Uiso 0.12 1 d PDU A 2
C19_2 C 0.1866 0.4398 0.1567 0.051 Uiso 0.12 1 d PDU A 2
C20_2 C 0.1453 0.5017 0.1572 0.062 Uiso 0.12 1 d PDU A 2
C21_2 C 0.1132 0.5181 0.1300 0.088 Uiso 0.12 1 d PDU A 2
C22_2 C 0.1206 0.4696 0.1013 0.056 Uiso 0.12 1 d PDU A 2
C23_2 C 0.0701 0.4701 0.0833 0.074 Uiso 0.12 1 d PDU A 2
C24_2 C 0.0559 0.4003 0.0630 0.052 Uiso 0.12 1 d PDU A 2
C25_2 C 0.0035 0.3683 0.0610 0.050 Uiso 0.12 1 d PDU A 2
C26_2 C 0.0053 0.2756 0.0547 0.037 Uiso 0.12 1 d PDU A 2
C27_2 C -0.0272 0.2174 0.0686 0.074 Uiso 0.12 1 d PDU A 2
C28_2 C -0.0062 0.1316 0.0803 0.087 Uiso 0.12 1 d PDU A 2
C29_2 C 0.0448 0.1093 0.0734 0.070 Uiso 0.12 1 d PDU A 2
C30_2 C 0.0781 0.0526 0.0930 0.062 Uiso 0.12 1 d PDU A 2
C31_2 C 0.0619 0.0142 0.1210 0.076 Uiso 0.12 1 d PDU A 2
C32_2 C 0.1045 -0.0098 0.1461 0.069 Uiso 0.12 1 d PDU A 2
C33_2 C 0.1560 0.0169 0.1440 0.056 Uiso 0.12 1 d PDU A 2
C34_2 C 0.1898 0.0478 0.1711 0.062 Uiso 0.12 1 d PDU A 2
C35_2 C 0.1719 0.0459 0.2030 0.074 Uiso 0.12 1 d PDU A 2
C36_2 C 0.1873 0.1202 0.2243 0.063 Uiso 0.12 1 d PDU A 2
C37_2 C 0.2186 0.1892 0.2126 0.080 Uiso 0.12 1 d PDU A 2
C38_2 C 0.2089 0.2784 0.2216 0.053 Uiso 0.12 1 d PDU A 2
C39_2 C 0.1681 0.3033 0.2396 0.072 Uiso 0.12 1 d PDU A 2
C40_2 C 0.1378 0.3846 0.2316 0.081 Uiso 0.12 1 d PDU A 2
C41_2 C 0.1573 0.4386 0.2079 0.082 Uiso 0.12 1 d PDU A 2
C42_2 C 0.1243 0.4956 0.1888 0.070 Uiso 0.12 1 d PDU A 2
C43_2 C 0.0708 0.5011 0.1912 0.080 Uiso 0.12 1 d PDU A 2
C44_2 C 0.0368 0.5292 0.1622 0.079 Uiso 0.12 1 d PDU A 2
C45_2 C 0.0581 0.5376 0.1327 0.081 Uiso 0.12 1 d PDU A 2
C46_2 C 0.0317 0.5085 0.1024 0.073 Uiso 0.12 1 d PDU A 2
C47_2 C -0.0207 0.4767 0.1016 0.072 Uiso 0.12 1 d PDU A 2
C48_2 C -0.0355 0.4032 0.0798 0.037 Uiso 0.12 1 d PDU A 2
C49_2 C -0.0745 0.3447 0.0886 0.075 Uiso 0.12 1 d PDU A 2
C50_2 C -0.0689 0.2533 0.0836 0.063 Uiso 0.12 1 d PDU A 2
C51_2 C -0.0915 0.2068 0.1100 0.064 Uiso 0.12 1 d PDU A 2
C52_2 C -0.0701 0.1286 0.1222 0.080 Uiso 0.12 1 d PDU A 2
C53_2 C -0.0249 0.0901 0.1087 0.087 Uiso 0.12 1 d PDU A 2
C54_2 C 0.0084 0.0310 0.1287 0.093 Uiso 0.12 1 d PDU A 2
C55_2 C -0.0034 0.0130 0.1621 0.076 Uiso 0.12 1 d PDU A 2
C56_2 C 0.0365 -0.0142 0.1855 0.073 Uiso 0.12 1 d PDU A 2
C57_2 C 0.0904 -0.0217 0.1778 0.056 Uiso 0.12 1 d PDU A 2
C58_2 C 0.1239 0.0034 0.2059 0.072 Uiso 0.12 1 d PDU A 2
C59_2 C 0.0897 0.0278 0.2304 0.081 Uiso 0.12 1 d PDU A 2
C60_2 C 0.1040 0.0987 0.2512 0.072 Uiso 0.12 1 d PDU A 2
C61_2 C 0.1523 0.1429 0.2474 0.075 Uiso 0.12 1 d PDU A 2
C62_2 C 0.1429 0.2344 0.2543 0.065 Uiso 0.12 1 d PDU A 2
C63_2 C 0.0885 0.2451 0.2621 0.065 Uiso 0.12 1 d PDU A 2
C64_2 C 0.0591 0.3202 0.2534 0.057 Uiso 0.12 1 d PDU A 2
C65_2 C 0.0820 0.3917 0.2362 0.091 Uiso 0.12 1 d PDU A 2
C66_2 C 0.0480 0.4503 0.2160 0.062 Uiso 0.12 1 d PDU A 2
C67_2 C -0.0088 0.4353 0.2133 0.066 Uiso 0.12 1 d PDU A 2
C68_2 C -0.0400 0.4646 0.1860 0.078 Uiso 0.12 1 d PDU A 2
C69_2 C -0.0170 0.5093 0.1597 0.060 Uiso 0.12 1 d PDU A 2
C70_2 C -0.0461 0.4839 0.1302 0.074 Uiso 0.12 1 d PDU A 2
C71_2 C -0.0861 0.4256 0.1384 0.069 Uiso 0.12 1 d PDU A 2
C72_2 C -0.1005 0.3537 0.1177 0.070 Uiso 0.12 1 d PDU A 2
C73_2 C -0.1120 0.2729 0.1307 0.071 Uiso 0.12 1 d PDU A 2
C74_2 C -0.1139 0.2582 0.1642 0.088 Uiso 0.12 1 d PDU A 2
C75_2 C -0.1029 0.1715 0.1755 0.097 Uiso 0.12 1 d PDU A 2
C76_2 C -0.0806 0.1072 0.1544 0.062 Uiso 0.12 1 d PDU A 2
C77_2 C -0.0481 0.0524 0.1741 0.091 Uiso 0.12 1 d PDU A 2
C78_2 C -0.0481 0.0785 0.2082 0.092 Uiso 0.12 1 d PDU A 2
C79_2 C -0.0023 0.0684 0.2298 0.082 Uiso 0.12 1 d PDU A 2
C80_2 C 0.0380 0.0154 0.2193 0.083 Uiso 0.12 1 d PDU A 2
C81_2 C 0.0660 0.1570 0.2608 0.061 Uiso 0.12 1 d PDU A 2
C82_2 C 0.0122 0.1439 0.2515 0.071 Uiso 0.12 1 d PDU A 2
C83_2 C -0.0203 0.2206 0.2497 0.083 Uiso 0.12 1 d PDU A 2
C84_2 C 0.0036 0.3087 0.2498 0.074 Uiso 0.12 1 d PDU A 2
C85_2 C -0.0301 0.3641 0.2303 0.066 Uiso 0.12 1 d PDU A 2
C86_2 C -0.0757 0.3119 0.2172 0.085 Uiso 0.12 1 d PDU A 2
C87_2 C -0.0989 0.3326 0.1857 0.076 Uiso 0.12 1 d PDU A 2
C88_2 C -0.0848 0.4138 0.1719 0.087 Uiso 0.12 1 d PDU A 2
C89_2 C -0.0691 0.2248 0.2294 0.096 Uiso 0.12 1 d PDU A 2
C90_2 C -0.0822 0.1523 0.2081 0.090 Uiso 0.12 1 d PDU A 2
Ni1 Ni 0.231389(12) 0.249911(19) 0.039751(7) 0.01065(8) Uani 1 1 d . . .
N1 N 0.28774(8) 0.24957(13) 0.07495(5) 0.0130(4) Uani 1 1 d U . .
N2 N 0.23010(8) 0.12072(14) 0.04044(5) 0.0131(4) Uani 1 1 d U . .
N3 N 0.17357(8) 0.24996(13) 0.00542(5) 0.0124(4) Uani 1 1 d U . .
N4 N 0.23079(8) 0.37913(14) 0.04029(5) 0.0126(4) Uani 1 1 d U . .
C91 C 0.31235(9) 0.32141(17) 0.09007(6) 0.0143(4) Uani 1 1 d U . .
C92 C 0.35120(10) 0.29416(18) 0.11568(6) 0.0165(4) Uani 1 1 d U . .
C93 C 0.35079(10) 0.20485(18) 0.11598(6) 0.0165(4) Uani 1 1 d U . .
C94 C 0.31142(9) 0.17809(17) 0.09054(6) 0.0145(4) Uani 1 1 d U . .
C95 C 0.29944(10) 0.09131(17) 0.08353(6) 0.0158(4) Uani 1 1 d U . .
H95 H 0.3188 0.0471 0.0955 0.019 Uiso 1 1 calc R . .
C96 C 0.26101(9) 0.06516(16) 0.06014(6) 0.0144(4) Uani 1 1 d U . .
C97 C 0.24800(10) -0.02607(17) 0.05349(6) 0.0166(4) Uani 1 1 d U . .
C98 C 0.20832(10) -0.02584(17) 0.02915(6) 0.0166(4) Uani 1 1 d U . .
C99 C 0.19799(9) 0.06533(16) 0.02130(6) 0.0145(4) Uani 1 1 d U . .
C100 C 0.15998(9) 0.09191(17) -0.00220(6) 0.0148(4) Uani 1 1 d U . .
H100 H 0.1408 0.0479 -0.0144 0.018 Uiso 1 1 calc R . .
C101 C 0.14808(9) 0.17865(16) -0.00907(6) 0.0134(4) Uani 1 1 d U . .
C102 C 0.10535(9) 0.20550(17) -0.03225(6) 0.0148(4) Uani 1 1 d U . .
C103 C 0.10495(9) 0.29484(17) -0.03193(6) 0.0148(4) Uani 1 1 d U . .
C104 C 0.14751(9) 0.32188(17) -0.00863(6) 0.0138(4) Uani 1 1 d U . .
C105 C 0.15940(9) 0.40807(17) -0.00168(6) 0.0149(4) Uani 1 1 d U . .
H105 H 0.1398 0.4522 -0.0136 0.018 Uiso 1 1 calc R . .
C106 C 0.19816(9) 0.43456(16) 0.02157(6) 0.0138(4) Uani 1 1 d U . .
C107 C 0.20885(10) 0.52571(17) 0.02943(6) 0.0165(4) Uani 1 1 d U . .
C108 C 0.24917(10) 0.52561(17) 0.05318(6) 0.0165(4) Uani 1 1 d U . .
C109 C 0.26236(9) 0.43456(16) 0.05965(6) 0.0143(4) Uani 1 1 d U . .
C110 C 0.30127(10) 0.40792(17) 0.08273(6) 0.0155(4) Uani 1 1 d U . .
H110 H 0.3216 0.4520 0.0942 0.019 Uiso 1 1 calc R . .
C111 C 0.38287(11) 0.35559(19) 0.13796(7) 0.0207(5) Uani 1 1 d U . .
H11B H 0.3965 0.4039 0.1251 0.025 Uiso 1 1 calc R . .
H11C H 0.4134 0.3234 0.1485 0.025 Uiso 1 1 calc R . .
C112 C 0.35105(13) 0.3951(2) 0.16417(7) 0.0274(6) Uani 1 1 d U . .
H11D H 0.3744 0.4294 0.1794 0.041 Uiso 1 1 calc R . .
H11E H 0.3350 0.3476 0.1758 0.041 Uiso 1 1 calc R . .
H11F H 0.3235 0.4334 0.1540 0.041 Uiso 1 1 calc R . .
C113 C 0.38235(11) 0.14378(19) 0.13836(7) 0.0202(5) Uani 1 1 d U . .
H11G H 0.4144 0.1746 0.1475 0.024 Uiso 1 1 calc R . .
H11H H 0.3935 0.0927 0.1259 0.024 Uiso 1 1 calc R . .
C114 C 0.35162(13) 0.1108(2) 0.16615(7) 0.0294(6) Uani 1 1 d U . .
H11I H 0.3745 0.0737 0.1807 0.044 Uiso 1 1 calc R . .
H11J H 0.3213 0.0764 0.1573 0.044 Uiso 1 1 calc R . .
H11K H 0.3396 0.1612 0.1782 0.044 Uiso 1 1 calc R . .
C115 C 0.27334(11) -0.10284(18) 0.07141(7) 0.0215(5) Uani 1 1 d U . .
H11L H 0.3118 -0.0937 0.0740 0.026 Uiso 1 1 calc R . .
H11M H 0.2663 -0.1568 0.0584 0.026 Uiso 1 1 calc R . .
C116 C 0.25380(15) -0.1165(2) 0.10482(9) 0.0340(7) Uani 1 1 d U . .
H11N H 0.2733 -0.1649 0.1159 0.051 Uiso 1 1 calc R . .
H11O H 0.2163 -0.1309 0.1024 0.051 Uiso 1 1 calc R . .
H11P H 0.2593 -0.0626 0.1176 0.051 Uiso 1 1 calc R . .
C117 C 0.17905(11) -0.10231(19) 0.01324(7) 0.0227(5) Uani 1 1 d U . .
H11Q H 0.1993 -0.1569 0.0182 0.027 Uiso 1 1 calc R . .
H11R H 0.1763 -0.0939 -0.0105 0.027 Uiso 1 1 calc R . .
C118 C 0.12356(13) -0.1132(2) 0.02431(9) 0.0311(6) Uani 1 1 d U . .
H11S H 0.1063 -0.1638 0.0133 0.047 Uiso 1 1 calc R . .
H11T H 0.1030 -0.0600 0.0190 0.047 Uiso 1 1 calc R . .
H11U H 0.1260 -0.1229 0.0477 0.047 Uiso 1 1 calc R . .
C119 C 0.06742(10) 0.14400(18) -0.05031(6) 0.0184(5) Uani 1 1 d U . .
H11V H 0.0867 0.0924 -0.0577 0.022 Uiso 1 1 calc R . .
H11W H 0.0507 0.1742 -0.0697 0.022 Uiso 1 1 calc R . .
C120 C 0.02477(12) 0.1127(2) -0.02930(7) 0.0265(6) Uani 1 1 d U . .
H12A H -0.0003 0.0752 -0.0422 0.040 Uiso 1 1 calc R . .
H12B H 0.0064 0.1637 -0.0214 0.040 Uiso 1 1 calc R . .
H12C H 0.0410 0.0791 -0.0109 0.040 Uiso 1 1 calc R . .
C121 C 0.06601(10) 0.35634(19) -0.04918(6) 0.0188(5) Uani 1 1 d U . .
H12D H 0.0495 0.3272 -0.0688 0.023 Uiso 1 1 calc R . .
H12E H 0.0845 0.4094 -0.0560 0.023 Uiso 1 1 calc R . .
C122 C 0.02348(12) 0.3837(2) -0.02760(8) 0.0280(6) Uani 1 1 d U . .
H12F H -0.0026 0.4203 -0.0400 0.042 Uiso 1 1 calc R . .
H12G H 0.0394 0.4172 -0.0091 0.042 Uiso 1 1 calc R . .
H12H H 0.0064 0.3311 -0.0198 0.042 Uiso 1 1 calc R . .
C123 C 0.17933(12) 0.60206(18) 0.01373(7) 0.0225(5) Uani 1 1 d U . .
H12I H 0.1762 0.5936 -0.0100 0.027 Uiso 1 1 calc R . .
H12J H 0.1997 0.6566 0.0186 0.027 Uiso 1 1 calc R . .
C124 C 0.12409(13) 0.6133(2) 0.02509(9) 0.0318(7) Uani 1 1 d U . .
H12K H 0.1072 0.6651 0.0146 0.048 Uiso 1 1 calc R . .
H12L H 0.1268 0.6212 0.0486 0.048 Uiso 1 1 calc R . .
H12M H 0.1031 0.5609 0.0193 0.048 Uiso 1 1 calc R . .
C125 C 0.27508(11) 0.60216(19) 0.07109(7) 0.0225(5) Uani 1 1 d U . .
H12N H 0.2681 0.6562 0.0581 0.027 Uiso 1 1 calc R . .
H12O H 0.3135 0.5925 0.0734 0.027 Uiso 1 1 calc R . .
C126 C 0.25630(15) 0.6162(2) 0.10451(9) 0.0327(7) Uani 1 1 d U . .
H12P H 0.2755 0.6653 0.1152 0.049 Uiso 1 1 calc R . .
H12Q H 0.2626 0.5627 0.1174 0.049 Uiso 1 1 calc R . .
H12R H 0.2187 0.6295 0.1024 0.049 Uiso 1 1 calc R . .
C127 C 0.29401(13) 0.6995(2) 0.21424(8) 0.0381(11) Uani 0.70 1 d PGU B 1
C128 C 0.26827(16) 0.7548(3) 0.19121(8) 0.046(3) Uani 0.70 1 d PGU B 1
H128 H 0.2496 0.7299 0.1726 0.055 Uiso 0.70 1 d PG B 1
C129 C 0.26950(19) 0.8451(3) 0.19493(10) 0.0571(19) Uani 0.70 1 d PGU B 1
H129 H 0.2525 0.8815 0.1786 0.069 Uiso 0.70 1 d PG B 1
C130 C 0.29528(19) 0.8831(2) 0.22234(11) 0.0541(18) Uani 0.70 1 d PGU B 1
H130 H 0.2954 0.9452 0.2251 0.065 Uiso 0.70 1 d PG B 1
C131 C 0.32095(17) 0.8287(3) 0.24571(9) 0.0479(14) Uani 0.70 1 d PGU B 1
H131 H 0.3392 0.8536 0.2645 0.057 Uiso 0.70 1 d PG B 1
C132 C 0.31985(15) 0.7381(2) 0.24154(7) 0.0358(14) Uani 0.70 1 d PGU B 1
H132 H 0.3372 0.7017 0.2577 0.043 Uiso 0.70 1 d PG B 1
C133 C 0.2935(2) 0.6017(2) 0.20993(13) 0.0509(18) Uani 0.70 1 d PGU B 1
H13A H 0.2736 0.5866 0.1894 0.076 Uiso 0.70 1 d PG B 1
H13B H 0.2771 0.5741 0.2278 0.076 Uiso 0.70 1 d PG B 1
H13C H 0.3296 0.5803 0.2097 0.076 Uiso 0.70 1 d PG B 1
C134 C 0.2934(3) 0.8111(4) 0.21439(17) 0.034(2) Uani 0.30 1 d PGU C 2
C135 C 0.2708(4) 0.7556(6) 0.19031(16) 0.045(7) Uani 0.30 1 d PGU C 2
H135 H 0.2535 0.7804 0.1712 0.055 Uiso 0.30 1 d PG C 2
C136 C 0.2730(5) 0.6653(5) 0.1937(2) 0.051(3) Uani 0.30 1 d PGU C 2
H136 H 0.2564 0.6288 0.1773 0.061 Uiso 0.30 1 d PG C 2
C137 C 0.2993(4) 0.6272(4) 0.2210(2) 0.049(4) Uani 0.30 1 d PGU C 2
H137 H 0.3014 0.5651 0.2231 0.059 Uiso 0.30 1 d PG C 2
C138 C 0.3224(4) 0.6818(5) 0.24520(19) 0.047(3) Uani 0.30 1 d PGU C 2
H138 H 0.3401 0.6570 0.2641 0.056 Uiso 0.30 1 d PG C 2
C139 C 0.3195(3) 0.7725(5) 0.24161(17) 0.035(3) Uani 0.30 1 d PGU C 2
H139 H 0.3357 0.8091 0.2582 0.042 Uiso 0.30 1 d PG C 2
C140 C 0.2901(5) 0.9091(4) 0.2110(3) 0.051(4) Uani 0.30 1 d PGU C 2
H14A H 0.2704 0.9241 0.1904 0.076 Uiso 0.30 1 d PG C 2
H14B H 0.3256 0.9337 0.2115 0.076 Uiso 0.30 1 d PG C 2
H14C H 0.2722 0.9337 0.2288 0.076 Uiso 0.30 1 d PG C 2
C141 C -0.06098(12) 0.2421(2) 0.34530(7) 0.0246(9) Uani 0.60 1 d PGU D -1
C142 C -0.03700(10) 0.2458(3) 0.37675(9) 0.0278(10) Uani 0.60 1 d PGU D -1
H142 H 0.0002 0.2474 0.3801 0.033 Uiso 0.60 1 d PG D -1
C143 C -0.06639(15) 0.2472(3) 0.40309(7) 0.0299(15) Uani 0.60 1 d PGU D -1
H143 H -0.0492 0.2479 0.4243 0.036 Uiso 0.60 1 d PG D -1
C144 C -0.12087(14) 0.2474(3) 0.39884(7) 0.0297(11) Uani 0.60 1 d PGU D -1
H144 H -0.1410 0.2497 0.4169 0.036 Uiso 0.60 1 d PG D -1
C145 C -0.14545(10) 0.2443(2) 0.36750(9) 0.0292(11) Uani 0.60 1 d PGU D -1
H145 H -0.1827 0.2437 0.3641 0.035 Uiso 0.60 1 d PG D -1
C146 C -0.11549(12) 0.2422(2) 0.34126(7) 0.0254(10) Uani 0.60 1 d PGU D -1
H146 H -0.1327 0.2406 0.3200 0.030 Uiso 0.60 1 d PG D -1
C147 C -0.02913(18) 0.2390(4) 0.31675(10) 0.0427(19) Uani 0.60 1 d PGU D -1
H14D H 0.0083 0.2395 0.3243 0.064 Uiso 0.60 1 d PG D -1
H14E H -0.0374 0.2903 0.3030 0.064 Uiso 0.60 1 d PG D -1
H14F H -0.0375 0.1852 0.3044 0.064 Uiso 0.60 1 d PG D -1
C148 C -0.0719(2) 0.2453(3) 0.37617(10) 0.0285(16) Uani 0.40 1 d PGU E -2
C149 C -0.12001(17) 0.2447(4) 0.35759(13) 0.0278(16) Uani 0.40 1 d PGU E -2
H149 H -0.1515 0.2476 0.3680 0.033 Uiso 0.40 1 d PG E -2
C150 C -0.12268(19) 0.2400(5) 0.32427(13) 0.045(2) Uani 0.40 1 d PGU E -2
H150 H -0.1559 0.2379 0.3121 0.054 Uiso 0.40 1 d PG E -2
C151 C -0.0772(2) 0.2383(5) 0.30829(11) 0.039(2) Uani 0.40 1 d PGU E -2
H151 H -0.0792 0.2363 0.2854 0.047 Uiso 0.40 1 d PG E -2
C152 C -0.0288(2) 0.2394(5) 0.32654(14) 0.040(3) Uani 0.40 1 d PGU E -2
H152 H 0.0027 0.2375 0.3161 0.048 Uiso 0.40 1 d PG E -2
C153 C -0.02661(16) 0.2434(4) 0.36003(14) 0.0307(17) Uani 0.40 1 d PGU E -2
H153 H 0.0066 0.2447 0.3722 0.037 Uiso 0.40 1 d PG E -2
C154 C -0.0690(3) 0.2488(6) 0.41236(10) 0.036(3) Uani 0.40 1 d PGU E -2
H15A H -0.1045 0.2498 0.4193 0.054 Uiso 0.40 1 d PG E -2
H15B H -0.0501 0.3020 0.4200 0.054 Uiso 0.40 1 d PG E -2
H15C H -0.0503 0.1968 0.4214 0.054 Uiso 0.40 1 d PG E -2

loop_
_atom_site_aniso_label
_atom_site_aniso_U_11
_atom_site_aniso_U_22
_atom_site_aniso_U_33
_atom_site_aniso_U_23
_atom_site_aniso_U_13
_atom_site_aniso_U_12
Sm1 0.02009(14) 0.01840(14) 0.0279(2) -0.00965(14) 0.00635(13) -0.00752(10)
Sm2 0.089(3) 0.071(3) 0.043(2) -0.0228(17) 0.0039(16) -0.047(2)
Sm3 0.0323(12) 0.071(2) 0.0426(14) -0.0008(12) 0.0090(11) 0.0010(11)
Sm4 0.0384(12) 0.0471(14) 0.087(2) 0.0413(15) 0.0236(14) 0.0264(11)
Sm5 0.112(4) 0.0264(16) 0.081(3) 0.0097(18) 0.066(3) 0.010(2)
C1_1 0.058(3) 0.028(2) 0.054(3) -0.0198(19) 0.005(2) -0.0158(19)
C2_1 0.046(3) 0.046(3) 0.065(3) -0.026(2) -0.011(2) -0.017(2)
C3_1 0.032(2) 0.052(3) 0.104(5) -0.024(3) 0.005(3) -0.024(2)
C4_1 0.047(3) 0.049(3) 0.083(4) -0.007(3) 0.020(3) -0.028(2)
C5_1 0.059(3) 0.032(2) 0.083(4) 0.000(2) 0.029(3) -0.023(2)
C6_1 0.063(3) 0.0174(17) 0.073(3) -0.0053(19) 0.014(3) -0.0135(18)
C7_1 0.073(3) 0.0168(16) 0.060(3) 0.0000(17) 0.016(3) 0.0015(19)
C8_1 0.062(3) 0.0245(18) 0.046(2) -0.0098(16) 0.006(2) 0.0173(18)
C9_1 0.055(3) 0.0260(18) 0.042(2) -0.0146(16) 0.0072(19) 0.0103(17)
C10_1 0.063(3) 0.0255(18) 0.043(2) -0.0223(17) -0.006(2) 0.0002(18)
C11_1 0.061(3) 0.043(2) 0.0285(18) -0.0230(17) -0.0030(18) 0.008(2)
C12_1 0.057(3) 0.049(2) 0.0205(16) -0.0182(16) -0.0102(17) -0.002(2)
C13_1 0.041(2) 0.067(3) 0.057(3) -0.038(3) -0.026(2) 0.003(2)
C14_1 0.055(3) 0.088(4) 0.053(3) -0.021(3) -0.039(3) 0.007(3)
C15_1 0.022(2) 0.104(5) 0.074(4) -0.036(4) -0.027(2) 0.012(3)
C16_1 0.0186(18) 0.067(4) 0.100(5) -0.015(3) -0.011(2) -0.011(2)
C17_1 0.0188(18) 0.080(4) 0.091(5) -0.018(4) 0.006(2) -0.005(2)
C18_1 0.037(3) 0.071(4) 0.099(5) -0.015(4) 0.028(3) -0.014(3)
C19_1 0.049(3) 0.057(3) 0.092(4) -0.011(3) 0.040(3) -0.017(3)
C20_1 0.079(4) 0.061(4) 0.087(5) 0.003(3) 0.058(4) -0.014(3)
C21_1 0.094(5) 0.055(3) 0.074(4) 0.015(3) 0.051(4) -0.007(3)
C22_1 0.081(4) 0.050(3) 0.061(3) 0.011(3) 0.033(3) -0.020(3)
C23_1 0.096(5) 0.040(3) 0.056(3) 0.016(2) 0.028(3) 0.008(3)
C24_1 0.089(4) 0.028(2) 0.049(3) 0.0164(19) 0.012(3) 0.015(2)
C25_1 0.060(3) 0.040(2) 0.042(2) 0.0136(19) 0.001(2) 0.029(2)
C26_1 0.054(3) 0.046(2) 0.035(2) 0.0012(18) -0.0021(18) 0.035(2)
C27_1 0.032(2) 0.059(3) 0.049(2) -0.006(2) 0.0057(18) 0.025(2)
C28_1 0.0299(18) 0.040(2) 0.049(2) -0.0066(18) 0.0203(17) 0.0099(16)
C29_1 0.049(2) 0.044(2) 0.036(2) -0.0094(17) 0.0166(18) 0.0180(19)
C30_1 0.049(2) 0.041(2) 0.0238(16) -0.0137(15) 0.0156(16) 0.0011(18)
C31_1 0.062(3) 0.051(3) 0.0269(18) 0.0039(17) 0.0241(19) 0.008(2)
C32_1 0.096(4) 0.048(3) 0.0182(17) 0.0066(16) 0.022(2) 0.014(3)
C33_1 0.070(3) 0.067(3) 0.0152(15) -0.0052(18) -0.0096(18) 0.017(3)
C34_1 0.063(3) 0.065(3) 0.0218(18) -0.0041(18) -0.028(2) 0.019(2)
C35_1 0.088(4) 0.066(4) 0.032(2) 0.008(2) -0.022(3) 0.037(3)
C36_1 0.081(4) 0.081(4) 0.065(4) -0.008(3) -0.039(3) 0.056(4)
C37_1 0.0243(19) 0.066(3) 0.081(4) 0.005(3) -0.020(2) 0.016(2)
C38_1 0.023(2) 0.086(4) 0.088(4) -0.030(4) -0.010(2) 0.024(2)
C39_1 0.040(3) 0.069(4) 0.077(4) -0.018(3) 0.001(3) 0.032(3)
C40_1 0.036(2) 0.067(3) 0.056(3) -0.009(2) 0.021(2) 0.011(2)
C41_1 0.039(3) 0.071(4) 0.066(4) -0.008(3) 0.031(3) 0.004(2)
C42_1 0.062(3) 0.080(4) 0.058(3) -0.005(3) 0.045(3) 0.000(3)
C43_1 0.065(3) 0.051(3) 0.031(2) 0.0011(17) 0.031(2) 0.005(2)
C44_1 0.089(4) 0.064(3) 0.028(2) 0.008(2) 0.025(2) 0.012(3)
C45_1 0.099(5) 0.068(4) 0.039(3) 0.019(3) 0.030(3) 0.006(3)
C46_1 0.104(5) 0.056(3) 0.036(2) 0.018(2) 0.018(3) 0.020(3)
C47_1 0.103(5) 0.067(4) 0.032(2) 0.014(2) -0.011(3) 0.037(4)
C48_1 0.092(4) 0.070(4) 0.028(2) 0.008(2) -0.013(2) 0.050(3)
C49_1 0.044(3) 0.082(4) 0.058(3) -0.013(3) -0.026(2) 0.035(3)
C50_1 0.0241(18) 0.070(3) 0.059(3) -0.010(3) -0.0047(19) 0.025(2)
C51_1 0.0161(17) 0.091(4) 0.078(4) -0.035(3) -0.002(2) 0.005(2)
C52_1 0.0166(17) 0.067(3) 0.067(3) -0.015(2) 0.0163(19) -0.0059(17)
C53_1 0.031(2) 0.063(3) 0.058(3) -0.019(2) 0.030(2) -0.007(2)
C54_1 0.044(2) 0.037(2) 0.045(2) -0.0019(16) 0.037(2) 0.0004(16)
C55_1 0.084(4) 0.048(3) 0.063(3) -0.009(2) 0.053(3) -0.027(3)
C56_1 0.080(4) 0.039(2) 0.046(2) 0.026(2) 0.038(3) 0.009(2)
C57_1 0.100(5) 0.045(3) 0.029(2) 0.0174(19) 0.018(2) 0.009(3)
C58_1 0.104(5) 0.042(2) 0.0234(18) 0.0177(17) 0.001(2) 0.025(3)
C59_1 0.109(5) 0.039(3) 0.050(3) 0.026(2) 0.027(3) 0.030(3)
C60_1 0.090(4) 0.031(2) 0.046(3) 0.0109(19) 0.006(3) 0.029(2)
C61_1 0.071(4) 0.042(3) 0.059(3) 0.005(2) -0.014(3) 0.034(3)
C62_1 0.052(3) 0.042(3) 0.071(3) 0.004(2) 0.008(2) 0.034(2)
C63_1 0.070(3) 0.028(2) 0.055(3) -0.0028(19) 0.013(2) 0.027(2)
C64_1 0.056(3) 0.040(2) 0.055(3) -0.010(2) 0.016(2) 0.010(2)
C65_1 0.056(3) 0.044(3) 0.054(3) -0.005(2) 0.029(2) 0.012(2)
C66_1 0.060(3) 0.053(3) 0.040(2) -0.011(2) 0.022(2) 0.009(2)
C67_1 0.073(4) 0.062(3) 0.038(2) -0.014(2) 0.010(2) 0.011(3)
C68_1 0.087(4) 0.086(4) 0.0219(19) -0.021(2) -0.011(2) 0.024(4)
C69_1 0.082(4) 0.074(4) 0.0198(18) 0.002(2) 0.000(2) 0.019(3)
C70_1 0.105(5) 0.081(4) 0.0192(18) -0.001(2) -0.019(2) 0.039(4)
C71_1 0.053(3) 0.098(5) 0.036(2) -0.016(3) -0.028(2) 0.019(3)
C72_1 0.037(3) 0.124(6) 0.061(3) -0.037(4) -0.036(3) 0.027(3)
C73_1 0.0194(19) 0.085(4) 0.070(4) -0.021(3) -0.019(2) 0.001(2)
C74_1 0.0220(19) 0.085(4) 0.087(4) -0.050(4) -0.016(2) -0.007(2)
C75_1 0.027(2) 0.070(4) 0.089(4) -0.033(3) 0.018(2) -0.027(2)
C76_1 0.031(2) 0.061(3) 0.094(4) -0.031(3) 0.031(3) -0.027(2)
C77_1 0.047(3) 0.055(3) 0.059(3) -0.004(2) 0.028(2) -0.028(2)
C78_1 0.069(3) 0.037(2) 0.079(4) -0.006(2) 0.030(3) -0.032(2)
C79_1 0.080(4) 0.026(2) 0.094(4) 0.009(2) 0.037(4) -0.014(2)
C80_1 0.102(5) 0.033(2) 0.050(3) 0.018(2) 0.022(3) -0.007(3)
C81_1 0.071(3) 0.0212(18) 0.059(3) 0.0021(18) 0.012(3) 0.016(2)
C82_1 0.079(4) 0.024(2) 0.065(3) 0.001(2) 0.012(3) 0.001(2)
C83_1 0.058(3) 0.027(2) 0.086(4) -0.018(2) 0.015(3) -0.008(2)
C84_1 0.064(3) 0.041(3) 0.058(3) -0.018(2) 0.014(3) -0.006(2)
C85_1 0.064(3) 0.048(3) 0.056(3) -0.026(2) 0.008(3) -0.007(2)
C86_1 0.058(3) 0.058(3) 0.063(3) -0.043(3) -0.005(3) -0.008(3)
C87_1 0.045(3) 0.078(4) 0.058(3) -0.038(3) -0.019(2) -0.006(3)
C88_1 0.066(4) 0.103(5) 0.039(3) -0.036(3) -0.034(3) 0.011(4)
C89_1 0.051(3) 0.039(2) 0.071(3) -0.025(2) 0.004(2) -0.021(2)
C90_1 0.052(3) 0.046(3) 0.084(4) -0.029(3) 0.023(3) -0.030(2)
Ni1 0.00844(14) 0.01204(15) 0.01117(14) 0.00024(9) -0.00074(10) -0.00041(9)
N1 0.0111(8) 0.0148(9) 0.0127(9) 0.0003(6) -0.0010(7) -0.0004(6)
N2 0.0118(8) 0.0125(9) 0.0148(9) 0.0004(7) -0.0008(7) 0.0005(7)
N3 0.0095(8) 0.0146(9) 0.0125(9) -0.0007(6) -0.0023(7) -0.0008(6)
N4 0.0115(8) 0.0118(9) 0.0142(8) -0.0001(7) 0.0003(7) -0.0008(7)
C91 0.0113(9) 0.0171(10) 0.0141(10) -0.0008(8) -0.0007(8) -0.0014(8)
C92 0.0127(10) 0.0209(12) 0.0153(10) -0.0011(8) -0.0019(8) -0.0016(8)
C93 0.0123(10) 0.0207(11) 0.0157(10) 0.0009(8) -0.0027(8) 0.0004(8)
C94 0.0117(9) 0.0169(10) 0.0146(10) 0.0014(8) -0.0004(8) 0.0000(8)
C95 0.0131(10) 0.0164(11) 0.0172(10) 0.0018(8) -0.0023(8) 0.0018(8)
C96 0.0127(9) 0.0143(10) 0.0159(10) 0.0010(8) 0.0000(8) 0.0008(8)
C97 0.0160(10) 0.0139(10) 0.0197(11) -0.0002(8) 0.0006(8) 0.0015(8)
C98 0.0162(10) 0.0130(10) 0.0204(11) -0.0002(8) 0.0007(9) -0.0008(8)
C99 0.0119(9) 0.0149(10) 0.0164(10) -0.0007(8) -0.0005(8) -0.0009(8)
C100 0.0128(9) 0.0166(11) 0.0146(10) -0.0026(8) -0.0008(8) -0.0027(8)
C101 0.0108(9) 0.0163(10) 0.0129(9) -0.0002(8) -0.0006(7) -0.0012(8)
C102 0.0120(9) 0.0195(11) 0.0126(9) -0.0005(8) -0.0008(7) -0.0007(8)
C103 0.0115(9) 0.0189(11) 0.0137(10) 0.0002(8) -0.0006(8) 0.0007(8)
C104 0.0109(9) 0.0171(10) 0.0131(9) 0.0015(8) -0.0003(7) 0.0010(8)
C105 0.0123(9) 0.0163(11) 0.0158(10) 0.0039(8) -0.0006(8) 0.0019(8)
C106 0.0126(9) 0.0132(10) 0.0157(10) 0.0006(8) 0.0013(8) 0.0007(8)
C107 0.0157(10) 0.0133(10) 0.0205(11) 0.0002(8) 0.0011(8) 0.0005(8)
C108 0.0162(10) 0.0129(10) 0.0203(11) -0.0002(8) 0.0009(9) -0.0008(8)
C109 0.0133(10) 0.0144(10) 0.0153(10) -0.0019(8) 0.0010(8) -0.0019(8)
C110 0.0148(10) 0.0155(10) 0.0158(10) -0.0018(8) -0.0008(8) -0.0034(8)
C111 0.0170(11) 0.0241(13) 0.0200(11) -0.0020(9) -0.0049(9) -0.0041(9)
C112 0.0299(14) 0.0322(15) 0.0196(12) -0.0059(11) -0.0001(10) -0.0070(12)
C113 0.0158(11) 0.0246(13) 0.0190(11) 0.0023(9) -0.0048(9) 0.0018(9)
C114 0.0301(15) 0.0374(17) 0.0207(13) 0.0086(12) 0.0032(11) 0.0120(13)
C115 0.0236(12) 0.0162(11) 0.0243(12) 0.0028(9) -0.0002(10) 0.0034(9)
C116 0.0396(18) 0.0297(16) 0.0334(16) 0.0137(13) 0.0069(14) 0.0054(14)
C117 0.0207(12) 0.0177(12) 0.0290(13) -0.0015(10) -0.0012(10) -0.0008(9)
C118 0.0289(15) 0.0263(15) 0.0383(17) 0.0004(12) 0.0040(13) -0.0108(12)
C119 0.0140(10) 0.0241(12) 0.0162(10) -0.0019(9) -0.0029(8) -0.0021(9)
C120 0.0200(12) 0.0353(16) 0.0241(13) -0.0061(11) 0.0014(10) -0.0107(11)
C121 0.0147(10) 0.0245(12) 0.0164(10) 0.0023(9) -0.0029(8) 0.0030(9)
C122 0.0206(13) 0.0368(16) 0.0264(14) 0.0048(12) 0.0012(10) 0.0121(12)
C123 0.0237(12) 0.0151(11) 0.0283(13) 0.0047(10) 0.0007(10) 0.0019(9)
C124 0.0273(14) 0.0266(15) 0.0421(18) 0.0003(13) 0.0058(13) 0.0106(12)
C125 0.0226(12) 0.0180(12) 0.0265(13) -0.0032(10) -0.0009(10) -0.0020(9)
C126 0.0365(17) 0.0301(16) 0.0320(16) -0.0144(13) 0.0068(13) -0.0033(13)
C127 0.032(2) 0.047(3) 0.037(3) -0.005(2) 0.010(2) 0.000(2)
C128 0.033(4) 0.069(7) 0.036(5) 0.012(5) 0.002(4) 0.005(5)
C129 0.051(4) 0.078(5) 0.045(3) 0.015(3) 0.018(3) 0.026(3)
C130 0.063(4) 0.048(4) 0.056(4) 0.005(3) 0.030(4) 0.010(3)
C131 0.045(3) 0.060(4) 0.040(3) -0.009(3) 0.016(2) -0.001(3)
C132 0.035(3) 0.040(4) 0.033(3) -0.002(2) 0.007(2) 0.001(2)
C133 0.053(4) 0.048(4) 0.053(4) -0.013(3) 0.013(3) -0.005(3)
C134 0.031(5) 0.034(5) 0.037(5) 0.013(4) 0.009(4) 0.004(4)
C135 0.047(12) 0.062(13) 0.029(11) -0.016(10) 0.015(9) 0.004(11)
C136 0.059(8) 0.064(9) 0.031(6) 0.001(6) 0.014(6) -0.013(7)
C137 0.066(10) 0.043(8) 0.040(8) 0.010(6) 0.019(7) 0.008(7)
C138 0.049(7) 0.049(8) 0.045(7) 0.020(6) 0.019(6) 0.011(6)
C139 0.043(6) 0.026(7) 0.035(6) 0.005(5) 0.003(5) 0.004(5)
C140 0.042(7) 0.051(9) 0.060(10) 0.031(8) 0.006(7) -0.002(7)
C141 0.029(2) 0.024(2) 0.022(2) 0.0014(16) 0.0043(19) 0.0026(17)
C142 0.022(3) 0.031(3) 0.030(3) 0.002(2) -0.001(2) 0.0001(18)
C143 0.031(3) 0.032(3) 0.025(3) 0.001(2) -0.006(2) 0.001(2)
C144 0.033(3) 0.033(3) 0.023(2) -0.0012(18) 0.005(2) 0.002(2)
C145 0.031(3) 0.030(3) 0.026(2) 0.0014(19) 0.000(2) 0.001(2)
C146 0.030(3) 0.027(2) 0.019(2) -0.001(2) -0.002(2) 0.0003(18)
C147 0.048(5) 0.045(4) 0.036(4) 0.001(3) 0.012(3) -0.001(3)
C148 0.031(4) 0.030(4) 0.025(4) -0.001(3) 0.007(3) -0.002(3)
C149 0.021(4) 0.039(4) 0.024(4) 0.003(3) 0.004(3) 0.002(3)
C150 0.025(4) 0.069(7) 0.040(5) -0.001(5) 0.001(4) 0.001(4)
C151 0.031(4) 0.060(6) 0.026(4) 0.005(4) 0.005(3) -0.004(4)
C152 0.019(4) 0.046(6) 0.058(8) 0.013(5) 0.015(4) 0.002(4)
C153 0.024(4) 0.041(5) 0.028(4) 0.002(3) 0.007(3) -0.001(3)
C154 0.040(6) 0.040(6) 0.029(5) -0.005(4) 0.001(4) -0.001(4)

loop_
_atom_type_symbol
_atom_type_description
_atom_type_scat_dispersion_real
_atom_type_scat_dispersion_imag
_atom_type_scat_source
C C 0.0033 0.0016 'International Tables Vol C Tables 4.2.6.8 and 6.1.1.4'
H H 0.0000 0.0000 'International Tables Vol C Tables 4.2.6.8 and 6.1.1.4'
Sm Sm -0.1638 3.4418 'International Tables Vol C Tables 4.2.6.8 and 6.1.1.4'
N N 0.0061 0.0033 'International Tables Vol C Tables 4.2.6.8 and 6.1.1.4'
Ni Ni 0.3393 1.1124 'International Tables Vol C Tables 4.2.6.8 and 6.1.1.4'

loop_
_geom_angle_atom_site_label_1
_geom_angle_atom_site_label_2
_geom_angle_atom_site_label_3
_geom_angle
C42_2 Sm1 C19_2 56.576(12)
C42_2 Sm1 C41_2 33.020(7)
C19_2 Sm1 C41_2 55.631(12)
C42_2 Sm1 C20_2 34.320(7)
C19_2 Sm1 C20_2 33.022(7)
C41_2 Sm1 C20_2 54.858(11)
C42_2 Sm1 C90_1 42.12(11)
C19_2 Sm1 C90_1 14.50(11)
C41_2 Sm1 C90_1 45.99(12)
C20_2 Sm1 C90_1 22.09(13)
C42_2 Sm1 C89_1 11.39(11)
C19_2 Sm1 C89_1 46.36(11)
C41_2 Sm1 C89_1 27.46(12)
C20_2 Sm1 C89_1 30.03(12)
C90_1 Sm1 C89_1 32.19(13)
C42_2 Sm1 C18_2 54.193(11)
C19_2 Sm1 C18_2 32.293(7)
C41_2 Sm1 C18_2 32.765(7)
C20_2 Sm1 C18_2 52.912(10)
C90_1 Sm1 C78_1 31.48(13)
C89_1 Sm1 C78_1 55.75(16)
C90_1 Sm1 C75_1 32.07(13)
C89_1 Sm1 C75_1 55.72(15)
C18_2 Sm1 C75_1 18.77(11)
C78_1 Sm1 C75_1 51.83(18)
C42_2 Sm1 C4_2 87.285(16)
C19_2 Sm1 C4_2 31.978(6)
C41_2 Sm1 C4_2 85.812(15)
C20_2 Sm1 C4_2 56.918(11)
C18_2 Sm1 C4_2 55.952(10)
C41_2 Sm2 C42_2 33.86(7)
C41_2 Sm2 C18_2 34.58(7)
C42_2 Sm2 C18_2 55.22(10)
C41_2 Sm2 C40_2 33.06(6)
C42_2 Sm2 C40_2 58.37(10)
C18_2 Sm2 C40_2 59.06(10)
C41_2 Sm2 C19_2 55.99(11)
C42_2 Sm2 C19_2 54.74(10)
C18_2 Sm2 C19_2 32.31(6)
C40_2 Sm2 C19_2 87.46(14)
C86_1 Sm2 C89_1 32.01(14)
C86_1 Sm2 C75_1 65.5(2)
C89_1 Sm2 C75_1 55.87(18)
C86_1 Sm2 C90_1 56.55(19)
C89_1 Sm2 C90_1 31.44(14)
C75_1 Sm2 C90_1 31.71(14)
C86_1 Sm2 C87_1 31.54(14)
C89_1 Sm2 C87_1 56.56(19)
C75_1 Sm2 C87_1 55.80(19)
C90_1 Sm2 C87_1 66.3(2)
C41_2 Sm2 C20_2 53.87(10)
C42_2 Sm2 C20_2 32.38(6)
C18_2 Sm2 C20_2 51.76(9)
C40_2 Sm2 C20_2 85.74(14)
C19_2 Sm2 C20_2 30.92(6)
C41_1 Sm3 C40_1 40.91(17)
C41_1 Sm3 C42_1 40.00(19)
C40_1 Sm3 C42_1 71.8(2)
C41_1 Sm3 C65_1 69.2(2)
C40_1 Sm3 C65_1 38.23(16)
C42_1 Sm3 C65_1 78.4(2)
C41_1 Sm3 C43_1 68.4(2)
C40_1 Sm3 C43_1 81.4(2)
C42_1 Sm3 C43_1 35.46(16)
C65_1 Sm3 C43_1 64.51(18)
C41_1 Sm3 C18_1 35.79(18)
C40_1 Sm3 C18_1 66.0(2)
C42_1 Sm3 C18_1 59.8(2)
C65_1 Sm3 C18_1 102.0(2)
C43_1 Sm3 C18_1 95.0(2)
C41_1 Sm3 C66_1 79.0(2)
C40_1 Sm3 C66_1 67.12(19)
C42_1 Sm3 C66_1 63.5(2)
C65_1 Sm3 C66_1 35.19(15)
C43_1 Sm3 C66_1 34.78(14)
C18_1 Sm3 C66_1 114.3(2)
C86_2 Sm3 C87_2 32.20(4)
C89_2 Sm3 C87_2 57.54(6)
C41_1 Sm3 C20_1 57.0(2)
C40_1 Sm3 C20_1 97.1(2)
C42_1 Sm3 C20_1 32.75(16)
C65_1 Sm3 C20_1 111.1(2)
C43_1 Sm3 C20_1 58.11(19)
C18_1 Sm3 C20_1 52.5(2)
C66_1 Sm3 C20_1 92.0(2)
C86_2 Sm3 C90_2 56.62(6)
C89_2 Sm3 C90_2 31.43(4)
C87_2 Sm3 C90_2 66.62(7)
C32_2 Sm4 C33_2 31.98(4)
C32_2 Sm4 C34_2 58.60(6)
C33_2 Sm4 C34_2 32.62(3)
C27_1 Sm4 C26_1 30.88(12)
C32_2 Sm4 C35_2 68.92(6)
C33_2 Sm4 C35_2 57.28(4)
C34_2 Sm4 C35_2 31.92(3)
C32_2 Sm4 C57_2 31.44(4)
C33_2 Sm4 C57_2 53.95(6)
C34_2 Sm4 C57_2 64.39(5)
C35_2 Sm4 C57_2 55.48(4)
C27_1 Sm4 C25_1 55.33(15)
C26_1 Sm4 C25_1 30.81(11)
C27_1 Sm4 C50_1 30.44(12)
C26_1 Sm4 C50_1 52.07(15)
C25_1 Sm4 C50_1 60.73(16)
C32_2 Sm4 C58_2 56.29(5)
C33_2 Sm4 C58_2 63.07(5)
C34_2 Sm4 C58_2 53.60(4)
C35_2 Sm4 C58_2 29.95(2)
C57_2 Sm4 C58_2 30.65(3)
C79_1 Sm5 C82_1 37.05(16)
C21_2 Sm5 C45_2 34.16(5)
C21_2 Sm5 C22_2 33.27(5)
C45_2 Sm5 C22_2 56.32(8)
C79_1 Sm5 C80_1 33.14(15)
C82_1 Sm5 C80_1 60.86(19)
C79_1 Sm5 C78_1 32.81(16)
C82_1 Sm5 C78_1 59.1(2)
C80_1 Sm5 C78_1 55.6(2)
C79_1 Sm5 C81_1 59.29(19)
C82_1 Sm5 C81_1 32.11(15)
C80_1 Sm5 C81_1 65.4(2)
C78_1 Sm5 C81_1 88.7(2)
C21_2 Sm5 C20_2 30.47(7)
C45_2 Sm5 C20_2 55.82(10)
C22_2 Sm5 C20_2 54.84(10)
C31_2 Sm6 C54_2 44.3(2)
C31_2 Sm6 C30_2 41.43(17)
C54_2 Sm6 C30_2 72.0(3)
C31_2 Sm6 C32_2 43.30(17)
C54_2 Sm6 C32_2 75.3(2)
C30_2 Sm6 C32_2 69.9(2)
C9_1 Sm6 C10_1 34.16(16)
C9_1 Sm6 C1_1 61.3(2)
C10_1 Sm6 C1_1 33.91(17)
C9_1 Sm6 C8_1 31.35(15)
C10_1 Sm6 C8_1 57.7(2)
C1_1 Sm6 C8_1 69.5(2)
C9_1 Sm6 C6_1 69.0(2)
C10_1 Sm6 C6_1 58.1(2)
C1_1 Sm6 C6_1 32.72(16)
C8_1 Sm6 C6_1 57.9(2)
C31_2 Sm6 C11_2 65.8(2)
C54_2 Sm6 C11_2 104.5(3)
C30_2 Sm6 C11_2 33.52(11)
C32_2 Sm6 C11_2 70.8(2)
C31_2 Sm7 C32_2 42.58(17)
C31_2 Sm7 C33_2 68.6(2)
C32_2 Sm7 C33_2 35.31(14)
C31_2 Sm7 C30_2 35.02(16)
C32_2 Sm7 C30_2 65.0(2)
C33_2 Sm7 C30_2 71.6(2)
C31_2 Sm7 C54_2 35.69(17)
C32_2 Sm7 C54_2 68.0(3)
C33_2 Sm7 C54_2 101.1(3)
C30_2 Sm7 C54_2 59.4(2)
C8_1 Sm7 C9_1 30.99(15)
C31_2 Sm7 C57_2 63.9(2)
C32_2 Sm7 C57_2 33.30(13)
C33_2 Sm7 C57_2 56.65(19)
C30_2 Sm7 C57_2 95.0(3)
C54_2 Sm7 C57_2 70.0(2)
C8_1 Sm7 C29_1 55.8(2)
C9_1 Sm7 C29_1 32.42(15)
C8_1 Sm7 C26_1 32.83(16)
C9_1 Sm7 C26_1 56.0(2)
C29_1 Sm7 C26_1 63.7(2)
C59_1 Sm8 C58_1 33.0(2)
C59_1 Sm8 C60_1 31.9(2)
C58_1 Sm8 C60_1 56.9(4)
C48_2 Sm8 C25_2 31.67(19)
C48_2 Sm8 C47_2 32.4(2)
C25_2 Sm8 C47_2 56.0(3)
C48_2 Sm8 C24_2 56.2(3)
C25_2 Sm8 C24_2 30.91(19)
C47_2 Sm8 C24_2 65.2(4)
C48_2 Sm8 C46_2 55.3(3)
C25_2 Sm8 C46_2 63.1(4)
C47_2 Sm8 C46_2 30.69(18)
C24_2 Sm8 C46_2 53.5(3)
C59_1 Sm8 C80_1 30.1(2)
C58_1 Sm8 C80_1 51.8(4)
C60_1 Sm8 C80_1 53.6(4)
C2_1 C1_1 C10_1 118.4(4)
C6_1 C1_1 C10_1 115.9(4)
C2_1 C1_1 Sm6 100.9(3)
C6_1 C1_1 Sm6 76.1(3)
C10_1 C1_1 Sm6 70.5(3)
C2_1 C1_1 Sm7 106.5(3)
C6_1 C1_1 Sm7 70.9(3)
C10_1 C1_1 Sm7 70.7(3)
C1_1 C2_1 C13_1 117.7(4)
C1_1 C2_1 C3_1 119.3(4)
C13_1 C2_1 C3_1 118.0(4)
C4_1 C3_1 C16_1 119.5(5)
C4_1 C3_1 C2_1 119.9(5)
C16_1 C3_1 C2_1 115.5(5)
C3_1 C4_1 C5_1 121.1(5)
C3_1 C4_1 C19_1 117.0(5)
C5_1 C4_1 C19_1 117.6(5)
C4_1 C5_1 C22_1 117.8(5)
C4_1 C5_1 C6_1 119.6(5)
C22_1 C5_1 C6_1 118.5(5)
C7_1 C6_1 C1_1 119.9(4)
C7_1 C6_1 C5_1 115.8(4)
C1_1 C6_1 C5_1 119.3(4)
C7_1 C6_1 Sm6 77.3(3)
C1_1 C6_1 Sm6 71.2(3)
C5_1 C6_1 Sm6 100.2(3)
C7_1 C6_1 Sm7 68.6(3)
C1_1 C6_1 Sm7 80.7(3)
C5_1 C6_1 Sm7 98.9(3)
C8_1 C7_1 C6_1 121.3(4)
C8_1 C7_1 C24_1 105.6(4)
C6_1 C7_1 C24_1 124.1(4)
C8_1 C7_1 Sm6 70.0(3)
C6_1 C7_1 Sm6 71.1(3)
C24_1 C7_1 Sm6 101.8(3)
C8_1 C7_1 Sm7 66.9(3)
C6_1 C7_1 Sm7 81.7(3)
C24_1 C7_1 Sm7 91.4(4)
C9_1 C8_1 C7_1 119.2(4)
C9_1 C8_1 C26_1 120.7(4)
C7_1 C8_1 C26_1 109.3(4)
C9_1 C8_1 Sm7 76.2(3)
C7_1 C8_1 Sm7 81.5(3)
C26_1 C8_1 Sm7 79.6(3)
C9_1 C8_1 Sm6 68.0(3)
C7_1 C8_1 Sm6 78.5(3)
C26_1 C8_1 Sm6 92.0(3)
C9_1 C8_1 Sm4 91.2(3)
C7_1 C8_1 Sm4 83.1(2)
C26_1 C8_1 Sm4 62.0(2)
C8_1 C9_1 C10_1 121.4(4)
C8_1 C9_1 C29_1 119.1(4)
C10_1 C9_1 C29_1 109.1(4)
C8_1 C9_1 Sm6 80.6(3)
C10_1 C9_1 Sm6 74.9(3)
C29_1 C9_1 Sm6 82.1(3)
C8_1 C9_1 Sm7 72.8(3)
C10_1 C9_1 Sm7 87.3(3)
C29_1 C9_1 Sm7 78.2(3)
C11_1 C10_1 C9_1 107.2(4)
C11_1 C10_1 C1_1 121.6(4)
C9_1 C10_1 C1_1 121.4(4)
C11_1 C10_1 Sm6 93.1(3)
C9_1 C10_1 Sm6 70.9(3)
C1_1 C10_1 Sm6 75.6(3)
C11_1 C10_1 Sm7 96.1(3)
C9_1 C10_1 Sm7 62.7(3)
C1_1 C10_1 Sm7 80.6(3)
C12_1 C11_1 C10_1 118.2(4)
C12_1 C11_1 C30_1 123.4(4)
C10_1 C11_1 C30_1 108.0(4)
C12_1 C11_1 Sm6 101.8(3)
C10_1 C11_1 Sm6 57.7(2)
C30_1 C11_1 Sm6 76.0(3)
C11_1 C12_1 C13_1 122.2(4)
C11_1 C12_1 C33_1 117.8(4)
C13_1 C12_1 C33_1 110.0(4)
C12_1 C13_1 C2_1 120.5(4)
C12_1 C13_1 C14_1 105.3(5)
C2_1 C13_1 C14_1 123.4(5)
C15_1 C14_1 C34_1 120.6(5)
C15_1 C14_1 C13_1 118.4(5)
C34_1 C14_1 C13_1 110.4(5)
C14_1 C15_1 C16_1 119.8(5)
C14_1 C15_1 C37_1 119.3(6)
C16_1 C15_1 C37_1 110.5(5)
C17_1 C16_1 C15_1 104.6(5)
C17_1 C16_1 C3_1 121.0(6)
C15_1 C16_1 C3_1 124.5(5)
C18_1 C17_1 C16_1 120.5(6)
C18_1 C17_1 C38_1 117.9(5)
C16_1 C17_1 C38_1 111.7(5)
C18_1 C17_1 Sm3 54.4(3)
C16_1 C17_1 Sm3 104.4(3)
C38_1 C17_1 Sm3 83.0(3)
C17_1 C18_1 C19_1 119.2(6)
C17_1 C18_1 C41_1 121.8(5)
C19_1 C18_1 C41_1 108.5(5)
C17_1 C18_1 Sm3 98.9(4)
C19_1 C18_1 Sm3 85.4(3)
C41_1 C18_1 Sm3 52.5(3)
C18_1 C19_1 C20_1 106.2(5)
C18_1 C19_1 C4_1 121.6(5)
C20_1 C19_1 C4_1 122.0(5)
C18_1 C19_1 Sm3 63.4(3)
C20_1 C19_1 Sm3 72.1(3)
C4_1 C19_1 Sm3 100.6(3)
C21_1 C20_1 C19_1 118.8(6)
C21_1 C20_1 C42_1 121.6(6)
C19_1 C20_1 C42_1 108.3(5)
C21_1 C20_1 Sm3 106.5(4)
C19_1 C20_1 Sm3 77.5(3)
C42_1 C20_1 Sm3 51.7(3)
C20_1 C21_1 C22_1 120.3(6)
C20_1 C21_1 C45_1 118.6(5)
C22_1 C21_1 C45_1 111.6(5)
C5_1 C22_1 C21_1 121.9(5)
C5_1 C22_1 C23_1 122.6(5)
C21_1 C22_1 C23_1 104.7(5)
C24_1 C23_1 C22_1 119.2(5)
C24_1 C23_1 C46_1 119.9(5)
C22_1 C23_1 C46_1 109.8(5)
C23_1 C24_1 C25_1 119.6(5)
C23_1 C24_1 C7_1 119.3(5)
C25_1 C24_1 C7_1 110.0(4)
C48_1 C25_1 C24_1 122.4(4)
C48_1 C25_1 C26_1 120.3(5)
C24_1 C25_1 C26_1 107.8(4)
C48_1 C25_1 Sm4 79.0(3)
C24_1 C25_1 Sm4 89.7(3)
C26_1 C25_1 Sm4 70.7(2)
C48_1 C25_1 Sm7 98.1(3)
C24_1 C25_1 Sm7 78.3(3)
C26_1 C25_1 Sm7 61.1(3)
C27_1 C26_1 C25_1 121.9(4)
C27_1 C26_1 C8_1 120.5(4)
C25_1 C26_1 C8_1 106.4(4)
C27_1 C26_1 Sm4 71.0(2)
C25_1 C26_1 Sm4 78.5(2)
C8_1 C26_1 Sm4 88.5(2)
C27_1 C26_1 Sm7 78.5(3)
C25_1 C26_1 Sm7 90.8(3)
C8_1 C26_1 Sm7 67.6(3)
C27_1 C26_1 Sm6 83.5(3)
C25_1 C26_1 Sm6 94.6(3)
C8_1 C26_1 Sm6 58.6(3)
C26_1 C27_1 C50_1 116.1(4)
C26_1 C27_1 C28_1 119.7(4)
C50_1 C27_1 C28_1 118.2(4)
C26_1 C27_1 Sm4 78.1(2)
C50_1 C27_1 Sm4 82.3(3)
C28_1 C27_1 Sm4 84.9(2)
C26_1 C27_1 Sm7 71.9(3)
C50_1 C27_1 Sm7 103.5(3)
C28_1 C27_1 Sm7 71.9(3)
C29_1 C28_1 C53_1 116.4(4)
C29_1 C28_1 C27_1 117.0(4)
C53_1 C28_1 C27_1 121.5(4)
C29_1 C28_1 Sm7 73.8(3)
C53_1 C28_1 Sm7 97.1(3)
C27_1 C28_1 Sm7 76.5(3)
C29_1 C28_1 Sm4 94.5(2)
C53_1 C28_1 Sm4 90.2(2)
C27_1 C28_1 Sm4 63.7(2)
C29_1 C28_1 Sm6 64.2(3)
C53_1 C28_1 Sm6 98.2(3)
C27_1 C28_1 Sm6 84.7(3)
C28_1 C29_1 C30_1 122.8(4)
C28_1 C29_1 C9_1 122.0(4)
C30_1 C29_1 C9_1 105.5(4)
C28_1 C29_1 Sm6 87.1(3)
C30_1 C29_1 Sm6 86.2(3)
C9_1 C29_1 Sm6 64.7(3)
C28_1 C29_1 Sm7 75.6(3)
C30_1 C29_1 Sm7 95.5(3)
C9_1 C29_1 Sm7 69.4(3)
C31_1 C30_1 C29_1 121.5(4)
C31_1 C30_1 C11_1 120.6(4)
C29_1 C30_1 C11_1 108.9(4)
C31_1 C30_1 Sm6 98.8(3)
C29_1 C30_1 Sm6 64.5(3)
C11_1 C30_1 Sm6 75.1(3)
C30_1 C31_1 C54_1 118.2(4)
C30_1 C31_1 C32_1 115.5(4)
C54_1 C31_1 C32_1 122.0(4)
C33_1 C32_1 C57_1 113.9(5)
C33_1 C32_1 C31_1 122.1(4)
C57_1 C32_1 C31_1 117.6(5)
C32_1 C33_1 C34_1 123.9(4)
C32_1 C33_1 C12_1 119.4(4)
C34_1 C33_1 C12_1 106.2(4)
C14_1 C34_1 C33_1 107.6(4)
C14_1 C34_1 C35_1 122.2(5)
C33_1 C34_1 C35_1 119.7(5)
C58_1 C35_1 C34_1 116.5(5)
C58_1 C35_1 C36_1 119.1(5)
C34_1 C35_1 C36_1 116.9(5)
C58_1 C35_1 Sm8 65.9(4)
C34_1 C35_1 Sm8 99.1(4)
C36_1 C35_1 Sm8 78.8(4)
C61_1 C36_1 C37_1 117.5(5)
C61_1 C36_1 C35_1 116.7(5)
C37_1 C36_1 C35_1 118.6(5)
C61_1 C36_1 Sm8 70.2(4)
C37_1 C36_1 Sm8 102.6(4)
C35_1 C36_1 Sm8 71.3(4)
C15_1 C37_1 C36_1 122.4(5)
C15_1 C37_1 C38_1 108.5(5)
C36_1 C37_1 C38_1 118.9(5)
C39_1 C38_1 C37_1 123.7(6)
C39_1 C38_1 C17_1 120.9(5)
C37_1 C38_1 C17_1 104.0(4)
C38_1 C39_1 C62_1 115.2(5)
C38_1 C39_1 C40_1 120.9(5)
C62_1 C39_1 C40_1 118.1(5)
C38_1 C39_1 Sm3 92.7(3)
C62_1 C39_1 Sm3 109.5(3)
C40_1 C39_1 Sm3 46.8(2)
C41_1 C40_1 C65_1 117.0(5)
C41_1 C40_1 C39_1 115.7(5)
C65_1 C40_1 C39_1 122.0(4)
C41_1 C40_1 Sm3 65.1(3)
C65_1 C40_1 Sm3 80.3(3)
C39_1 C40_1 Sm3 101.8(3)
C42_1 C41_1 C40_1 121.5(5)
C42_1 C41_1 C18_1 108.1(5)
C40_1 C41_1 C18_1 121.7(5)
C42_1 C41_1 Sm3 76.1(3)
C40_1 C41_1 Sm3 74.0(3)
C18_1 C41_1 Sm3 91.7(3)
C43_1 C42_1 C41_1 123.4(5)
C43_1 C42_1 C20_1 120.4(5)
C41_1 C42_1 C20_1 107.4(5)
C43_1 C42_1 Sm3 82.1(3)
C41_1 C42_1 Sm3 63.9(3)
C20_1 C42_1 Sm3 95.5(3)
C42_1 C43_1 C66_1 118.7(5)
C42_1 C43_1 C44_1 118.4(5)
C66_1 C43_1 C44_1 119.0(5)
C42_1 C43_1 Sm3 62.5(3)
C66_1 C43_1 Sm3 77.2(3)
C44_1 C43_1 Sm3 112.5(3)
C45_1 C44_1 C69_1 113.8(5)
C45_1 C44_1 C43_1 119.2(5)
C69_1 C44_1 C43_1 120.6(5)
C44_1 C45_1 C46_1 123.0(6)
C44_1 C45_1 C21_1 120.6(5)
C46_1 C45_1 C21_1 105.0(5)
C47_1 C46_1 C45_1 120.5(5)
C47_1 C46_1 C23_1 121.5(5)
C45_1 C46_1 C23_1 108.3(5)
C70_1 C47_1 C46_1 116.5(5)
C70_1 C47_1 C48_1 118.2(5)
C46_1 C47_1 C48_1 118.1(5)
C49_1 C48_1 C25_1 116.6(4)
C49_1 C48_1 C47_1 118.2(5)
C25_1 C48_1 C47_1 118.4(5)
C49_1 C48_1 Sm4 78.9(3)
C25_1 C48_1 Sm4 71.4(2)
C47_1 C48_1 Sm4 93.5(3)
C50_1 C49_1 C48_1 119.9(5)
C50_1 C49_1 C72_1 107.0(5)
C48_1 C49_1 C72_1 122.5(5)
C50_1 C49_1 Sm4 68.6(2)
C48_1 C49_1 Sm4 72.5(3)
C72_1 C49_1 Sm4 98.0(3)
C27_1 C50_1 C49_1 123.5(5)
C27_1 C50_1 C51_1 120.1(4)
C49_1 C50_1 C51_1 108.4(4)
C27_1 C50_1 Sm4 67.2(2)
C49_1 C50_1 Sm4 82.9(3)
C51_1 C50_1 Sm4 94.1(3)
C52_1 C51_1 C73_1 122.4(5)
C52_1 C51_1 C50_1 121.3(4)
C73_1 C51_1 C50_1 106.7(5)
C51_1 C52_1 C76_1 115.9(5)
C51_1 C52_1 C53_1 121.2(4)
C76_1 C52_1 C53_1 118.9(5)
C54_1 C53_1 C28_1 122.0(4)
C54_1 C53_1 C52_1 118.4(4)
C28_1 C53_1 C52_1 117.0(4)
C53_1 C54_1 C31_1 119.1(4)
C53_1 C54_1 C55_1 120.2(4)
C31_1 C54_1 C55_1 117.4(4)
C56_1 C55_1 C77_1 116.0(5)
C56_1 C55_1 C54_1 120.0(4)
C77_1 C55_1 C54_1 120.0(5)
C56_1 C55_1 Sm5 73.3(3)
C77_1 C55_1 Sm5 73.3(3)
C54_1 C55_1 Sm5 103.6(3)
C55_1 C56_1 C57_1 121.7(4)
C55_1 C56_1 C80_1 121.0(5)
C57_1 C56_1 C80_1 106.8(4)
C55_1 C56_1 Sm8 94.6(4)
C57_1 C56_1 Sm8 71.4(4)
C80_1 C56_1 Sm8 69.8(4)
C55_1 C56_1 Sm5 79.1(3)
C57_1 C56_1 Sm5 98.7(3)
C80_1 C56_1 Sm5 61.2(2)
C32_1 C57_1 C58_1 124.0(5)
C32_1 C57_1 C56_1 120.8(5)
C58_1 C57_1 C56_1 107.6(4)
C32_1 C57_1 Sm8 95.6(4)
C58_1 C57_1 Sm8 66.9(4)
C56_1 C57_1 Sm8 78.6(4)
C35_1 C58_1 C57_1 120.2(4)
C35_1 C58_1 C59_1 122.1(5)
C57_1 C58_1 C59_1 107.4(5)
C35_1 C58_1 Sm8 83.8(4)
C57_1 C58_1 Sm8 82.2(4)
C59_1 C58_1 Sm8 71.2(4)
C80_1 C59_1 C60_1 119.5(5)
C80_1 C59_1 C58_1 110.4(4)
C60_1 C59_1 C58_1 119.6(5)
C80_1 C59_1 Sm8 83.8(5)
C60_1 C59_1 Sm8 78.0(5)
C58_1 C59_1 Sm8 75.8(4)
C80_1 C59_1 Sm5 61.8(3)
C60_1 C59_1 Sm5 77.3(3)
C58_1 C59_1 Sm5 100.2(3)
C81_1 C60_1 C59_1 121.4(5)
C81_1 C60_1 C61_1 111.0(4)
C59_1 C60_1 C61_1 117.9(5)
C81_1 C60_1 Sm8 89.0(4)
C59_1 C60_1 Sm8 70.1(4)
C61_1 C60_1 Sm8 80.4(4)
C81_1 C60_1 Sm5 65.1(3)
C59_1 C60_1 Sm5 74.6(3)
C61_1 C60_1 Sm5 102.0(3)
C36_1 C61_1 C60_1 124.6(5)
C36_1 C61_1 C62_1 119.8(5)
C60_1 C61_1 C62_1 105.7(4)
C36_1 C61_1 Sm8 80.9(4)
C60_1 C61_1 Sm8 68.7(4)
C62_1 C61_1 Sm8 89.6(4)
C39_1 C62_1 C61_1 123.3(5)
C39_1 C62_1 C63_1 119.5(4)
C61_1 C62_1 C63_1 109.3(4)
C64_1 C63_1 C81_1 122.8(5)
C64_1 C63_1 C62_1 123.0(4)
C81_1 C63_1 C62_1 105.5(4)
C64_1 C63_1 Sm5 83.5(3)
C81_1 C63_1 Sm5 60.0(2)
C62_1 C63_1 Sm5 97.8(3)
C63_1 C64_1 C84_1 115.7(5)
C63_1 C64_1 C65_1 119.7(4)
C84_1 C64_1 C65_1 119.4(4)
C64_1 C65_1 C40_1 117.0(4)
C64_1 C65_1 C66_1 119.3(4)
C40_1 C65_1 C66_1 121.0(4)
C64_1 C65_1 Sm3 116.7(3)
C40_1 C65_1 Sm3 61.5(3)
C66_1 C65_1 Sm3 78.4(3)
C43_1 C66_1 C65_1 118.3(4)
C43_1 C66_1 C67_1 119.1(4)
C65_1 C66_1 C67_1 119.4(4)
C43_1 C66_1 Sm3 68.0(3)
C65_1 C66_1 Sm3 66.5(3)
C67_1 C66_1 Sm3 121.0(3)
C68_1 C67_1 C85_1 115.7(5)
C68_1 C67_1 C66_1 119.8(5)
C85_1 C67_1 C66_1 119.9(5)
C67_1 C68_1 C69_1 121.9(5)
C67_1 C68_1 C88_1 121.0(5)
C69_1 C68_1 C88_1 107.3(5)
C44_1 C69_1 C70_1 124.7(5)
C44_1 C69_1 C68_1 119.2(5)
C70_1 C69_1 C68_1 108.0(5)
C69_1 C70_1 C47_1 119.8(6)
C69_1 C70_1 C71_1 107.5(5)
C47_1 C70_1 C71_1 123.1(5)
C72_1 C71_1 C88_1 119.8(6)
C72_1 C71_1 C70_1 119.5(5)
C88_1 C71_1 C70_1 110.9(5)
C73_1 C72_1 C71_1 120.3(6)
C73_1 C72_1 C49_1 110.9(5)
C71_1 C72_1 C49_1 118.6(6)
C72_1 C73_1 C74_1 122.6(5)
C72_1 C73_1 C51_1 107.0(5)
C74_1 C73_1 C51_1 121.4(5)
C73_1 C74_1 C75_1 115.8(5)
C73_1 C74_1 C87_1 116.9(5)
C75_1 C74_1 C87_1 119.4(5)
C73_1 C74_1 Sm2 99.5(3)
C75_1 C74_1 Sm2 71.5(3)
C87_1 C74_1 Sm2 72.5(3)
C73_1 C74_1 Sm1 102.1(3)
C75_1 C74_1 Sm1 64.7(2)
C87_1 C74_1 Sm1 77.0(3)
C74_1 C75_1 C90_1 122.0(5)
C74_1 C75_1 C76_1 120.5(5)
C90_1 C75_1 C76_1 107.6(5)
C74_1 C75_1 Sm2 77.8(3)
C90_1 C75_1 Sm2 74.2(3)
C76_1 C75_1 Sm2 87.0(3)
C74_1 C75_1 Sm1 86.5(3)
C90_1 C75_1 Sm1 69.0(2)
C76_1 C75_1 Sm1 82.4(3)
C77_1 C76_1 C52_1 122.7(4)
C77_1 C76_1 C75_1 107.0(4)
C52_1 C76_1 C75_1 121.4(5)
C77_1 C76_1 Sm1 75.0(3)
C52_1 C76_1 Sm1 95.9(3)
C75_1 C76_1 Sm1 67.4(2)
C77_1 C76_1 Sm2 82.8(3)
C52_1 C76_1 Sm2 92.4(3)
C75_1 C76_1 Sm2 63.4(2)
C76_1 C77_1 C55_1 119.7(5)
C76_1 C77_1 C78_1 110.2(4)
C55_1 C77_1 C78_1 122.2(5)
C76_1 C77_1 Sm1 76.6(3)
C55_1 C77_1 Sm1 96.4(3)
C78_1 C77_1 Sm1 67.9(2)
C76_1 C77_1 Sm5 101.4(3)
C55_1 C77_1 Sm5 78.9(3)
C78_1 C77_1 Sm5 63.8(3)
C90_1 C78_1 C79_1 124.0(5)
C90_1 C78_1 C77_1 106.1(4)
C79_1 C78_1 C77_1 119.9(5)
C90_1 C78_1 Sm5 94.1(3)
C79_1 C78_1 Sm5 61.6(3)
C77_1 C78_1 Sm5 86.0(3)
C90_1 C78_1 Sm1 69.2(3)
C79_1 C78_1 Sm1 87.0(3)
C77_1 C78_1 Sm1 81.5(3)
C90_1 C78_1 Sm2 63.6(3)
C79_1 C78_1 Sm2 91.9(3)
C77_1 C78_1 Sm2 81.9(3)
C80_1 C79_1 C78_1 116.9(5)
C80_1 C79_1 C82_1 119.2(5)
C78_1 C79_1 C82_1 116.0(5)
C80_1 C79_1 Sm5 82.8(3)
C78_1 C79_1 Sm5 85.6(3)
C82_1 C79_1 Sm5 73.5(3)
C80_1 C79_1 Sm1 102.7(3)
C78_1 C79_1 Sm1 64.3(3)
C82_1 C79_1 Sm1 75.6(3)
C59_1 C80_1 C79_1 121.8(5)
C59_1 C80_1 C56_1 107.7(4)
C79_1 C80_1 C56_1 121.3(5)
C59_1 C80_1 Sm5 89.8(3)
C79_1 C80_1 Sm5 64.1(3)
C56_1 C80_1 Sm5 88.4(3)
C59_1 C80_1 Sm8 66.0(4)
C79_1 C80_1 Sm8 92.6(5)
C56_1 C80_1 Sm8 79.7(4)
C60_1 C81_1 C82_1 120.9(5)
C60_1 C81_1 C63_1 108.3(4)
C82_1 C81_1 C63_1 120.6(4)
C60_1 C81_1 Sm5 86.5(3)
C82_1 C81_1 Sm5 62.6(3)
C63_1 C81_1 Sm5 91.6(3)
C60_1 C81_1 Sm8 62.5(4)
C82_1 C81_1 Sm8 88.3(4)
C63_1 C81_1 Sm8 86.6(4)
C81_1 C82_1 C83_1 116.7(5)
C81_1 C82_1 C79_1 116.9(4)
C83_1 C82_1 C79_1 119.6(5)
C81_1 C82_1 Sm5 85.3(3)
C83_1 C82_1 Sm5 89.5(3)
C79_1 C82_1 Sm5 69.4(3)
C81_1 C82_1 Sm1 103.8(3)
C83_1 C82_1 Sm1 66.8(3)
C79_1 C82_1 Sm1 75.4(3)
C82_1 C83_1 C89_1 122.2(5)
C82_1 C83_1 C84_1 119.9(4)
C89_1 C83_1 C84_1 107.9(4)
C82_1 C83_1 Sm1 84.7(3)
C89_1 C83_1 Sm1 69.1(2)
C84_1 C83_1 Sm1 84.3(3)
C82_1 C83_1 Sm5 59.4(3)
C89_1 C83_1 Sm5 91.9(3)
C84_1 C83_1 Sm5 90.2(3)
C82_1 C83_1 Sm2 92.5(3)
C89_1 C83_1 Sm2 65.4(3)
C84_1 C83_1 Sm2 79.3(3)
C85_1 C84_1 C64_1 122.3(5)
C85_1 C84_1 C83_1 107.6(4)
C64_1 C84_1 C83_1 121.8(5)
C85_1 C84_1 Sm2 68.8(3)
C64_1 C84_1 Sm2 99.1(3)
C83_1 C84_1 Sm2 71.4(3)
C85_1 C84_1 Sm1 76.4(3)
C64_1 C84_1 Sm1 96.9(3)
C83_1 C84_1 Sm1 66.1(3)
C84_1 C85_1 C67_1 119.8(5)
C84_1 C85_1 C86_1 108.2(4)
C67_1 C85_1 C86_1 123.5(5)
C84_1 C85_1 Sm2 82.8(3)
C67_1 C85_1 Sm2 91.8(3)
C86_1 C85_1 Sm2 65.4(3)
C84_1 C85_1 Sm1 76.1(3)
C67_1 C85_1 Sm1 96.9(3)
C86_1 C85_1 Sm1 66.5(2)
C89_1 C86_1 C87_1 123.1(5)
C89_1 C86_1 C85_1 108.6(4)
C87_1 C86_1 C85_1 118.3(5)
C89_1 C86_1 Sm2 76.4(3)
C87_1 C86_1 Sm2 79.0(3)
C85_1 C86_1 Sm2 83.0(3)
C89_1 C86_1 Sm1 68.9(2)
C87_1 C86_1 Sm1 85.1(3)
C85_1 C86_1 Sm1 84.2(3)
C86_1 C87_1 C88_1 116.7(5)
C86_1 C87_1 C74_1 117.3(5)
C88_1 C87_1 C74_1 119.4(5)
C86_1 C87_1 Sm2 69.5(3)
C88_1 C87_1 Sm2 99.1(3)
C74_1 C87_1 Sm2 76.2(3)
C86_1 C87_1 Sm1 66.5(2)
C88_1 C87_1 Sm1 104.4(3)
C74_1 C87_1 Sm1 74.5(2)
C71_1 C88_1 C87_1 120.8(5)
C71_1 C88_1 C68_1 106.2(5)
C87_1 C88_1 C68_1 121.9(5)
C86_1 C89_1 C90_1 119.6(5)
C86_1 C89_1 C83_1 107.8(4)
C90_1 C89_1 C83_1 117.7(5)
C86_1 C89_1 Sm1 80.3(3)
C90_1 C89_1 Sm1 71.7(2)
C83_1 C89_1 Sm1 79.5(3)
C86_1 C89_1 Sm2 71.6(3)
C90_1 C89_1 Sm2 75.5(3)
C83_1 C89_1 Sm2 84.3(3)
C78_1 C90_1 C89_1 120.0(5)
C78_1 C90_1 C75_1 109.2(4)
C89_1 C90_1 C75_1 118.2(5)
C78_1 C90_1 Sm1 79.3(3)
C89_1 C90_1 Sm1 76.1(3)
C75_1 C90_1 Sm1 78.9(3)
C78_1 C90_1 Sm2 87.7(3)
C89_1 C90_1 Sm2 73.0(3)
C75_1 C90_1 Sm2 74.1(3)
C78_1 C90_1 Sm5 58.4(3)
C89_1 C90_1 Sm5 80.1(3)
C75_1 C90_1 Sm5 97.6(3)
C2_2 C1_2 C6_2 120.9
C2_2 C1_2 C10_2 118.3
C6_2 C1_2 C10_2 115.8
C13_2 C2_2 C1_2 117.9
C13_2 C2_2 C3_2 118.1
C1_2 C2_2 C3_2 119.2
C4_2 C3_2 C16_2 119.6
C4_2 C3_2 C2_2 119.8
C16_2 C3_2 C2_2 115.5
C3_2 C4_2 C5_2 120.8
C3_2 C4_2 C19_2 116.8
C5_2 C4_2 C19_2 118.0
C3_2 C4_2 Sm1 94.721(10)
C5_2 C4_2 Sm1 89.605(12)
C19_2 C4_2 Sm1 64.359(11)
C3_2 C4_2 Sm2 89.51(11)
C5_2 C4_2 Sm2 96.62(10)
C19_2 C4_2 Sm2 62.48(9)
C3_2 C4_2 Sm5 110.17(8)
C5_2 C4_2 Sm5 65.26(12)
C19_2 C4_2 Sm5 75.44(11)
C4_2 C5_2 C22_2 117.4
C4_2 C5_2 C6_2 119.9
C22_2 C5_2 C6_2 119.1
C4_2 C5_2 Sm5 86.96(15)
C22_2 C5_2 Sm5 65.76(9)
C6_2 C5_2 Sm5 98.06(12)
C4_2 C5_2 Sm1 62.756(10)
C22_2 C5_2 Sm1 82.908(9)
C6_2 C5_2 Sm1 105.730(10)
C7_2 C6_2 C1_2 120.0
C7_2 C6_2 C5_2 115.5
C1_2 C6_2 C5_2 119.3
C8_2 C7_2 C6_2 121.1
C8_2 C7_2 C24_2 105.6
C6_2 C7_2 C24_2 124.0
C8_2 C7_2 Sm8 86.0(3)
C6_2 C7_2 Sm8 90.0(3)
C24_2 C7_2 Sm8 62.8(3)
C9_2 C8_2 C7_2 119.6
C9_2 C8_2 C26_2 120.3
C7_2 C8_2 C26_2 109.8
C8_2 C9_2 C10_2 121.0
C8_2 C9_2 C29_2 119.4
C10_2 C9_2 C29_2 108.8
C11_2 C10_2 C9_2 107.3
C11_2 C10_2 C1_2 121.3
C9_2 C10_2 C1_2 121.5
C12_2 C11_2 C10_2 118.4
C12_2 C11_2 C30_2 123.5
C10_2 C11_2 C30_2 108.0
C12_2 C11_2 Sm6 86.0(2)
C10_2 C11_2 Sm6 101.41(16)
C30_2 C11_2 Sm6 53.45(19)
C12_2 C11_2 Sm7 74.6(2)
C10_2 C11_2 Sm7 103.53(18)
C30_2 C11_2 Sm7 64.3(2)
C11_2 C12_2 C13_2 122.3
C11_2 C12_2 C33_2 117.5
C13_2 C12_2 C33_2 110.2
C11_2 C12_2 Sm7 76.1(2)
C13_2 C12_2 Sm7 99.4(2)
C33_2 C12_2 Sm7 63.43(19)
C11_2 C12_2 Sm6 65.86(17)
C13_2 C12_2 Sm6 107.42(16)
C33_2 C12_2 Sm6 68.14(15)
C11_2 C12_2 Sm4 94.25(6)
C13_2 C12_2 Sm4 82.89(7)
C33_2 C12_2 Sm4 59.68(4)
C12_2 C13_2 C2_2 120.4
C12_2 C13_2 C14_2 105.7
C2_2 C13_2 C14_2 123.2
C15_2 C14_2 C34_2 120.9
C15_2 C14_2 C13_2 118.3
C34_2 C14_2 C13_2 109.9
C15_2 C14_2 Sm4 92.30(8)
C34_2 C14_2 Sm4 61.41(5)
C13_2 C14_2 Sm4 82.59(7)
C14_2 C15_2 C16_2 120.2
C14_2 C15_2 C37_2 119.4
C16_2 C15_2 C37_2 110.4
C15_2 C16_2 C17_2 105.2
C15_2 C16_2 C3_2 124.3
C17_2 C16_2 C3_2 120.7
C18_2 C17_2 C16_2 120.3
C18_2 C17_2 C38_2 119.0
C16_2 C17_2 C38_2 110.6
C18_2 C17_2 Sm2 59.54(11)
C16_2 C17_2 Sm2 92.57(9)
C38_2 C17_2 Sm2 88.42(9)
C17_2 C18_2 C19_2 120.0
C17_2 C18_2 C41_2 121.1
C19_2 C18_2 C41_2 108.4
C17_2 C18_2 Sm2 92.56(13)
C19_2 C18_2 Sm2 77.51(11)
C41_2 C18_2 Sm2 66.37(11)
C17_2 C18_2 Sm1 97.815(11)
C19_2 C18_2 Sm1 68.801(12)
C41_2 C18_2 Sm1 69.592(11)
C18_2 C19_2 C20_2 107.1
C18_2 C19_2 C4_2 121.4
C20_2 C19_2 C4_2 121.4
C18_2 C19_2 Sm1 78.906(13)
C20_2 C19_2 Sm1 74.990(11)
C4_2 C19_2 Sm1 83.663(12)
C18_2 C19_2 Sm2 70.19(10)
C20_2 C19_2 Sm2 79.27(13)
C4_2 C19_2 Sm2 87.67(10)
C18_2 C19_2 Sm5 102.22(10)
C20_2 C19_2 Sm5 61.66(8)
C4_2 C19_2 Sm5 76.90(8)
C21_2 C20_2 C19_2 120.2
C21_2 C20_2 C42_2 121.0
C19_2 C20_2 C42_2 107.9
C21_2 C20_2 Sm1 93.245(13)
C19_2 C20_2 Sm1 71.988(10)
C42_2 C20_2 Sm1 70.210(12)
C21_2 C20_2 Sm5 65.21(13)
C19_2 C20_2 Sm5 90.44(11)
C42_2 C20_2 Sm5 83.37(10)
C21_2 C20_2 Sm2 100.79(10)
C19_2 C20_2 Sm2 69.81(12)
C42_2 C20_2 Sm2 64.84(10)
C20_2 C21_2 C22_2 119.0
C20_2 C21_2 C45_2 119.3
C22_2 C21_2 C45_2 111.8
C20_2 C21_2 Sm5 84.32(17)
C22_2 C21_2 Sm5 77.69(11)
C45_2 C21_2 Sm5 75.93(13)
C20_2 C21_2 Sm1 59.103(11)
C22_2 C21_2 Sm1 88.551(10)
C45_2 C21_2 Sm1 92.845(8)
C21_2 C22_2 C23_2 104.6
C21_2 C22_2 C5_2 122.5
C23_2 C22_2 C5_2 122.1
C21_2 C22_2 Sm5 69.04(11)
C23_2 C22_2 Sm5 84.17(17)
C5_2 C22_2 Sm5 83.36(11)
C24_2 C23_2 C22_2 119.2
C24_2 C23_2 C46_2 119.4
C22_2 C23_2 C46_2 110.1
C24_2 C23_2 Sm8 73.3(3)
C22_2 C23_2 Sm8 90.8(3)
C46_2 C23_2 Sm8 73.2(3)
C24_2 C23_2 Sm5 97.01(11)
C22_2 C23_2 Sm5 65.13(14)
C46_2 C23_2 Sm5 73.31(9)
C23_2 C24_2 C25_2 119.5
C23_2 C24_2 C7_2 119.6
C25_2 C24_2 C7_2 110.3
C23_2 C24_2 Sm8 77.4(3)
C25_2 C24_2 Sm8 71.3(3)
C7_2 C24_2 Sm8 89.1(3)
C24_2 C25_2 C48_2 122.9
C24_2 C25_2 C26_2 107.5
C48_2 C25_2 C26_2 120.0
C24_2 C25_2 Sm8 77.8(4)
C48_2 C25_2 Sm8 73.4(4)
C26_2 C25_2 Sm8 89.2(4)
C27_2 C26_2 C25_2 121.6
C27_2 C26_2 C8_2 121.1
C25_2 C26_2 C8_2 106.0
C27_2 C26_2 Sm8 86.0(3)
C25_2 C26_2 Sm8 61.9(3)
C8_2 C26_2 Sm8 88.0(3)
C26_2 C27_2 C50_2 116.9
C26_2 C27_2 C28_2 119.2
C50_2 C27_2 C28_2 118.0
C29_2 C28_2 C53_2 116.2
C29_2 C28_2 C27_2 117.7
C53_2 C28_2 C27_2 120.8
C29_2 C28_2 Sm6 65.45(14)
C53_2 C28_2 Sm6 63.94(14)
C27_2 C28_2 Sm6 121.71(15)
C28_2 C29_2 C30_2 123.5
C28_2 C29_2 C9_2 121.4
C30_2 C29_2 C9_2 105.9
C28_2 C29_2 Sm6 85.92(17)
C30_2 C29_2 Sm6 51.76(16)
C9_2 C29_2 Sm6 104.27(17)
C31_2 C30_2 C29_2 121.5
C31_2 C30_2 C11_2 120.5
C29_2 C30_2 C11_2 108.7
C31_2 C30_2 Sm6 54.2(2)
C29_2 C30_2 Sm6 96.3(2)
C11_2 C30_2 Sm6 93.0(2)
C31_2 C30_2 Sm7 56.05(19)
C29_2 C30_2 Sm7 104.7(2)
C11_2 C30_2 Sm7 83.3(2)
C30_2 C31_2 C54_2 117.8
C30_2 C31_2 C32_2 115.6
C54_2 C31_2 C32_2 122.2
C30_2 C31_2 Sm6 84.4(2)
C54_2 C31_2 Sm6 80.5(3)
C32_2 C31_2 Sm6 84.4(3)
C30_2 C31_2 Sm7 88.9(2)
C54_2 C31_2 Sm7 90.2(3)
C32_2 C31_2 Sm7 70.3(3)
C30_2 C31_2 Sm4 96.06(5)
C54_2 C31_2 Sm4 94.13(5)
C32_2 C31_2 Sm4 59.75(4)
C33_2 C32_2 C57_2 114.8
C33_2 C32_2 C31_2 121.7
C57_2 C32_2 C31_2 117.1
C33_2 C32_2 Sm7 85.6(3)
C57_2 C32_2 Sm7 93.1(2)
C31_2 C32_2 Sm7 67.1(3)
C33_2 C32_2 Sm6 95.9(2)
C57_2 C32_2 Sm6 98.4(2)
C31_2 C32_2 Sm6 52.3(2)
C33_2 C32_2 Sm4 74.81(6)
C57_2 C32_2 Sm4 79.97(7)
C31_2 C32_2 Sm4 89.60(7)
C32_2 C33_2 C34_2 123.7
C32_2 C33_2 C12_2 119.9
C34_2 C33_2 C12_2 105.7
C32_2 C33_2 Sm7 59.1(2)
C34_2 C33_2 Sm7 98.6(3)
C12_2 C33_2 Sm7 83.48(19)
C32_2 C33_2 Sm4 73.21(7)
C34_2 C33_2 Sm4 75.38(9)
C12_2 C33_2 Sm4 90.41(6)
C32_2 C33_2 Sm6 53.01(16)
C34_2 C33_2 Sm6 109.37(18)
C12_2 C33_2 Sm6 81.41(15)
C14_2 C34_2 C33_2 108.1
C14_2 C34_2 C35_2 121.9
C33_2 C34_2 C35_2 119.7
C14_2 C34_2 Sm4 89.47(6)
C33_2 C34_2 Sm4 72.00(9)
C35_2 C34_2 Sm4 76.75(7)
C14_2 C34_2 Sm7 95.19(16)
C33_2 C34_2 Sm7 52.88(18)
C35_2 C34_2 Sm7 89.17(16)
C58_2 C35_2 C34_2 116.3
C58_2 C35_2 C36_2 119.5
C34_2 C35_2 C36_2 116.7
C58_2 C35_2 Sm4 79.44(6)
C34_2 C35_2 Sm4 71.33(7)
C36_2 C35_2 Sm4 91.56(9)
C61_2 C36_2 C37_2 117.3
C61_2 C36_2 C35_2 116.5
C37_2 C36_2 C35_2 119.2
C61_2 C36_2 Sm4 95.42(5)
C37_2 C36_2 Sm4 89.04(5)
C35_2 C36_2 Sm4 59.82(6)
C15_2 C37_2 C36_2 121.9
C15_2 C37_2 C38_2 108.2
C36_2 C37_2 C38_2 119.3
C39_2 C38_2 C37_2 123.6
C39_2 C38_2 C17_2 120.7
C37_2 C38_2 C17_2 104.9
C38_2 C39_2 C62_2 115.3
C38_2 C39_2 C40_2 120.6
C62_2 C39_2 C40_2 118.2
C38_2 C39_2 Sm2 83.14(10)
C62_2 C39_2 Sm2 109.29(9)
C40_2 C39_2 Sm2 56.54(10)
C41_2 C40_2 C65_2 117.4
C41_2 C40_2 C39_2 115.8
C65_2 C40_2 C39_2 122.0
C41_2 C40_2 Sm2 64.60(11)
C65_2 C40_2 Sm2 88.09(12)
C39_2 C40_2 Sm2 94.55(13)
C41_2 C40_2 Sm1 60.402(11)
C65_2 C40_2 Sm1 87.660(9)
C39_2 C40_2 Sm1 99.245(9)
C42_2 C41_2 C40_2 121.5
C42_2 C41_2 C18_2 107.9
C40_2 C41_2 C18_2 121.8
C42_2 C41_2 Sm2 78.73(14)
C40_2 C41_2 Sm2 82.33(11)
C18_2 C41_2 Sm2 79.05(13)
C42_2 C41_2 Sm1 71.301(12)
C40_2 C41_2 Sm1 90.297(13)
C18_2 C41_2 Sm1 77.643(10)
C43_2 C42_2 C41_2 123.0
C43_2 C42_2 C20_2 120.3
C41_2 C42_2 C20_2 107.1
C43_2 C42_2 Sm1 86.972(10)
C41_2 C42_2 Sm1 75.679(13)
C20_2 C42_2 Sm1 75.471(12)
C43_2 C42_2 Sm2 88.20(13)
C41_2 C42_2 Sm2 67.41(12)
C20_2 C42_2 Sm2 82.78(10)
C43_2 C42_2 Sm5 73.29(10)
C41_2 C42_2 Sm5 101.63(11)
C20_2 C42_2 Sm5 66.43(8)
C42_2 C43_2 C66_2 118.8
C42_2 C43_2 C44_2 118.1
C66_2 C43_2 C44_2 119.1
C42_2 C43_2 Sm1 62.777(10)
C66_2 C43_2 Sm1 91.158(12)
C44_2 C43_2 Sm1 96.223(12)
C42_2 C43_2 Sm2 62.15(10)
C66_2 C43_2 Sm2 84.67(9)
C44_2 C43_2 Sm2 103.92(9)
C42_2 C43_2 Sm5 78.71(13)
C66_2 C43_2 Sm5 101.98(8)
C44_2 C43_2 Sm5 69.86(13)
C45_2 C44_2 C69_2 114.5
C45_2 C44_2 C43_2 119.6
C69_2 C44_2 C43_2 119.7
C45_2 C44_2 Sm5 67.25(9)
C69_2 C44_2 Sm5 99.80(14)
C43_2 C44_2 Sm5 79.08(15)
C44_2 C45_2 C46_2 123.3
C44_2 C45_2 C21_2 120.6
C46_2 C45_2 C21_2 104.6
C44_2 C45_2 Sm5 82.09(10)
C46_2 C45_2 Sm5 83.31(16)
C21_2 C45_2 Sm5 69.91(14)
C47_2 C46_2 C23_2 122.5
C47_2 C46_2 C45_2 119.5
C23_2 C46_2 C45_2 108.3
C47_2 C46_2 Sm8 72.2(3)
C23_2 C46_2 Sm8 76.3(3)
C45_2 C46_2 Sm8 92.0(3)
C47_2 C46_2 Sm5 95.41(13)
C23_2 C46_2 Sm5 76.55(9)
C45_2 C46_2 Sm5 65.22(13)
C70_2 C47_2 C46_2 117.4
C70_2 C47_2 C48_2 117.8
C46_2 C47_2 C48_2 117.6
C70_2 C47_2 Sm8 94.6(4)
C46_2 C47_2 Sm8 77.1(4)
C48_2 C47_2 Sm8 71.9(4)
C49_2 C48_2 C25_2 117.1
C49_2 C48_2 C47_2 118.1
C25_2 C48_2 C47_2 117.9
C49_2 C48_2 Sm8 93.2(4)
C25_2 C48_2 Sm8 74.9(4)
C47_2 C48_2 Sm8 75.8(4)
C48_2 C49_2 C50_2 119.9
C48_2 C49_2 C72_2 123.4
C50_2 C49_2 C72_2 106.1
C48_2 C49_2 Sm8 59.1(3)
C50_2 C49_2 Sm8 86.0(3)
C72_2 C49_2 Sm8 96.2(3)
C27_2 C50_2 C49_2 122.8
C27_2 C50_2 C51_2 121.0
C49_2 C50_2 C51_2 108.1
C52_2 C51_2 C73_2 122.0
C52_2 C51_2 C50_2 121.1
C73_2 C51_2 C50_2 107.3
C51_2 C52_2 C76_2 116.0
C51_2 C52_2 C53_2 120.5
C76_2 C52_2 C53_2 119.4
C54_2 C53_2 C52_2 118.5
C54_2 C53_2 C28_2 121.0
C52_2 C53_2 C28_2 117.9
C54_2 C53_2 Sm6 51.19(16)
C52_2 C53_2 Sm6 119.94(16)
C28_2 C53_2 Sm6 86.21(16)
C53_2 C54_2 C31_2 119.9
C53_2 C54_2 C55_2 119.7
C31_2 C54_2 C55_2 116.9
C53_2 C54_2 Sm6 95.5(2)
C31_2 C54_2 Sm6 55.2(2)
C55_2 C54_2 Sm6 100.5(2)
C53_2 C54_2 Sm7 103.5(2)
C31_2 C54_2 Sm7 54.09(18)
C55_2 C54_2 Sm7 93.6(2)
C56_2 C55_2 C77_2 116.0
C56_2 C55_2 C54_2 120.5
C77_2 C55_2 C54_2 119.6
C56_2 C55_2 Sm6 87.51(18)
C77_2 C55_2 Sm6 119.30(15)
C54_2 C55_2 Sm6 47.61(18)
C56_2 C55_2 Sm7 77.9(2)
C77_2 C55_2 Sm7 120.59(16)
C54_2 C55_2 Sm7 56.9(2)
C55_2 C56_2 C57_2 121.2
C55_2 C56_2 C80_2 121.6
C57_2 C56_2 C80_2 106.9
C55_2 C56_2 Sm7 74.9(2)
C57_2 C56_2 Sm7 58.14(18)
C80_2 C56_2 Sm7 109.51(19)
C55_2 C56_2 Sm6 64.79(17)
C57_2 C56_2 Sm6 64.80(15)
C80_2 C56_2 Sm6 116.75(15)
C32_2 C57_2 C58_2 122.8
C32_2 C57_2 C56_2 121.6
C58_2 C57_2 C56_2 108.1
C32_2 C57_2 Sm7 53.59(19)
C58_2 C57_2 Sm7 100.5(2)
C56_2 C57_2 Sm7 93.2(2)
C32_2 C57_2 Sm4 68.58(8)
C58_2 C57_2 Sm4 78.59(8)
C56_2 C57_2 Sm4 98.34(5)
C32_2 C57_2 Sm6 51.03(15)
C58_2 C57_2 Sm6 111.45(18)
C56_2 C57_2 Sm6 86.63(16)
C35_2 C58_2 C57_2 121.1
C35_2 C58_2 C59_2 122.1
C57_2 C58_2 C59_2 106.6
C35_2 C58_2 Sm4 70.61(6)
C57_2 C58_2 Sm4 70.75(9)
C59_2 C58_2 Sm4 99.10(6)
C80_2 C59_2 C60_2 119.9
C80_2 C59_2 C58_2 110.7
C60_2 C59_2 C58_2 119.1
C81_2 C60_2 C59_2 120.7
C81_2 C60_2 C61_2 111.4
C59_2 C60_2 C61_2 118.2
C36_2 C61_2 C60_2 124.4
C36_2 C61_2 C62_2 119.8
C60_2 C61_2 C62_2 105.7
C39_2 C62_2 C61_2 123.1
C39_2 C62_2 C63_2 119.8
C61_2 C62_2 C63_2 109.2
C64_2 C63_2 C81_2 122.7
C64_2 C63_2 C62_2 122.2
C81_2 C63_2 C62_2 105.7
C63_2 C64_2 C84_2 115.8
C63_2 C64_2 C65_2 120.5
C84_2 C64_2 C65_2 118.7
C64_2 C65_2 C66_2 119.7
C64_2 C65_2 C40_2 116.7
C66_2 C65_2 C40_2 120.6
C64_2 C65_2 Sm2 112.99(10)
C66_2 C65_2 Sm2 80.67(11)
C40_2 C65_2 Sm2 61.65(10)
C43_2 C66_2 C65_2 118.5
C43_2 C66_2 C67_2 119.2
C65_2 C66_2 C67_2 119.0
C43_2 C66_2 Sm2 66.84(9)
C65_2 C66_2 Sm2 70.98(9)
C67_2 C66_2 Sm2 116.71(9)
C68_2 C67_2 C85_2 115.3
C68_2 C67_2 C66_2 120.2
C85_2 C67_2 C66_2 120.0
C68_2 C67_2 Sm3 88.73(6)
C85_2 C67_2 Sm3 61.54(6)
C66_2 C67_2 Sm3 98.01(6)
C67_2 C68_2 C69_2 121.1
C67_2 C68_2 C88_2 121.7
C69_2 C68_2 C88_2 107.6
C44_2 C69_2 C70_2 123.6
C44_2 C69_2 C68_2 120.4
C70_2 C69_2 C68_2 107.7
C47_2 C70_2 C71_2 123.5
C47_2 C70_2 C69_2 120.0
C71_2 C70_2 C69_2 107.0
C88_2 C71_2 C72_2 118.9
C88_2 C71_2 C70_2 111.5
C72_2 C71_2 C70_2 119.3
C73_2 C72_2 C71_2 120.0
C73_2 C72_2 C49_2 112.0
C71_2 C72_2 C49_2 117.8
C72_2 C73_2 C74_2 123.5
C72_2 C73_2 C51_2 106.4
C74_2 C73_2 C51_2 121.3
C73_2 C74_2 C75_2 116.8
C73_2 C74_2 C87_2 116.5
C75_2 C74_2 C87_2 118.6
C73_2 C74_2 Sm3 99.75(7)
C75_2 C74_2 Sm3 73.28(7)
C87_2 C74_2 Sm3 69.86(7)
C74_2 C75_2 C90_2 123.1
C74_2 C75_2 C76_2 119.8
C90_2 C75_2 C76_2 107.3
C74_2 C75_2 Sm3 76.33(7)
C90_2 C75_2 Sm3 74.50(7)
C76_2 C75_2 Sm3 88.88(7)
C77_2 C76_2 C52_2 122.5
C77_2 C76_2 C75_2 107.0
C52_2 C76_2 C75_2 121.7
C77_2 C76_2 Sm3 84.02(6)
C52_2 C76_2 Sm3 92.57(6)
C75_2 C76_2 Sm3 62.27(6)
C76_2 C77_2 C55_2 120.2
C76_2 C77_2 C78_2 110.7
C55_2 C77_2 C78_2 121.5
C79_2 C78_2 C90_2 123.9
C79_2 C78_2 C77_2 120.7
C90_2 C78_2 C77_2 105.3
C79_2 C78_2 Sm3 91.92(6)
C90_2 C78_2 Sm3 62.25(6)
C77_2 C78_2 Sm3 82.87(6)
C80_2 C79_2 C78_2 116.7
C80_2 C79_2 C82_2 118.7
C78_2 C79_2 C82_2 116.6
C59_2 C80_2 C79_2 121.8
C59_2 C80_2 C56_2 107.6
C79_2 C80_2 C56_2 121.0
C60_2 C81_2 C82_2 121.2
C60_2 C81_2 C63_2 108.0
C82_2 C81_2 C63_2 120.8
C81_2 C82_2 C83_2 116.7
C81_2 C82_2 C79_2 117.5
C83_2 C82_2 C79_2 119.0
C82_2 C83_2 C89_2 122.4
C82_2 C83_2 C84_2 120.1
C89_2 C83_2 C84_2 107.4
C82_2 C83_2 Sm3 94.50(6)
C89_2 C83_2 Sm3 65.33(6)
C84_2 C83_2 Sm3 76.90(7)
C85_2 C84_2 C64_2 122.6
C85_2 C84_2 C83_2 108.0
C64_2 C84_2 C83_2 121.4
C85_2 C84_2 Sm3 67.43(6)
C64_2 C84_2 Sm3 99.33(6)
C83_2 C84_2 Sm3 73.37(7)
C84_2 C85_2 C67_2 119.9
C84_2 C85_2 C86_2 108.3
C67_2 C85_2 C86_2 123.4
C84_2 C85_2 Sm3 83.64(7)
C67_2 C85_2 Sm3 90.64(7)
C86_2 C85_2 Sm3 66.03(6)
C87_2 C86_2 C89_2 124.0
C87_2 C86_2 C85_2 118.1
C89_2 C86_2 C85_2 107.8
C87_2 C86_2 Sm3 78.95(8)
C89_2 C86_2 Sm3 78.19(8)
C85_2 C86_2 Sm3 81.16(8)
C86_2 C87_2 C88_2 117.7
C86_2 C87_2 C74_2 117.0
C88_2 C87_2 C74_2 118.9
C86_2 C87_2 Sm3 68.85(7)
C88_2 C87_2 Sm3 97.74(7)
C74_2 C87_2 Sm3 78.24(7)
C71_2 C88_2 C87_2 122.0
C71_2 C88_2 C68_2 106.1
C87_2 C88_2 C68_2 121.1
C86_2 C89_2 C90_2 118.9
C86_2 C89_2 C83_2 108.6
C90_2 C89_2 C83_2 117.9
C86_2 C89_2 Sm3 69.42(7)
C90_2 C89_2 Sm3 77.71(7)
C83_2 C89_2 Sm3 84.37(7)
C78_2 C90_2 C89_2 119.7
C78_2 C90_2 C75_2 109.7
C89_2 C90_2 C75_2 118.0
C78_2 C90_2 Sm3 89.82(7)
C89_2 C90_2 Sm3 70.86(7)
C75_2 C90_2 Sm3 74.52(7)
N1 Ni1 N3 178.41(9)
N1 Ni1 N4 90.01(8)
N3 Ni1 N4 90.10(8)
N1 Ni1 N2 89.92(8)
N3 Ni1 N2 89.91(8)
N4 Ni1 N2 177.86(9)
C94 N1 C91 104.3(2)
C94 N1 Ni1 128.03(16)
C91 N1 Ni1 127.69(16)
C96 N2 C99 104.4(2)
C96 N2 Ni1 127.81(17)
C99 N2 Ni1 127.77(16)
C101 N3 C104 104.3(2)
C101 N3 Ni1 127.95(16)
C104 N3 Ni1 127.68(16)
C109 N4 C106 104.4(2)
C109 N4 Ni1 127.91(17)
C106 N4 Ni1 127.64(16)
C110 C91 N1 125.4(2)
C110 C91 C92 123.4(2)
N1 C91 C92 111.2(2)
C93 C92 C91 106.7(2)
C93 C92 C111 128.4(2)
C91 C92 C111 124.9(2)
C92 C93 C94 106.2(2)
C92 C93 C113 128.4(2)
C94 C93 C113 125.3(2)
N1 C94 C95 125.1(2)
N1 C94 C93 111.6(2)
C95 C94 C93 123.3(2)
C96 C95 C94 123.8(2)
C96 C95 H95 118.1
C94 C95 H95 118.1
N2 C96 C95 125.3(2)
N2 C96 C97 111.4(2)
C95 C96 C97 123.3(2)
C98 C97 C96 106.4(2)
C98 C97 C115 128.9(2)
C96 C97 C115 124.7(2)
C97 C98 C99 106.2(2)
C97 C98 C117 129.1(2)
C99 C98 C117 124.7(2)
C100 C99 N2 125.2(2)
C100 C99 C98 123.1(2)
N2 C99 C98 111.7(2)
C99 C100 C101 123.9(2)
C99 C100 H100 118.1
C101 C100 H100 118.1
N3 C101 C100 125.2(2)
N3 C101 C102 111.6(2)
C100 C101 C102 123.1(2)
C103 C102 C101 106.3(2)
C103 C102 C119 128.6(2)
C101 C102 C119 124.9(2)
C102 C103 C104 106.5(2)
C102 C103 C121 128.6(2)
C104 C103 C121 124.7(2)
C105 C104 N3 125.3(2)
C105 C104 C103 123.4(2)
N3 C104 C103 111.2(2)
C104 C105 C106 123.9(2)
C104 C105 H105 118.0
C106 C105 H105 118.0
N4 C106 C105 125.3(2)
N4 C106 C107 111.5(2)
C105 C106 C107 123.2(2)
C108 C107 C106 106.2(2)
C108 C107 C123 129.4(2)
C106 C107 C123 124.5(2)
C107 C108 C109 106.6(2)
C107 C108 C125 129.0(2)
C109 C108 C125 124.4(2)
N4 C109 C110 125.1(2)
N4 C109 C108 111.3(2)
C110 C109 C108 123.5(2)
C91 C110 C109 123.8(2)
C91 C110 H110 118.1
C109 C110 H110 118.1
C92 C111 C112 112.9(2)
C92 C111 H11B 109.0
C112 C111 H11B 109.0
C92 C111 H11C 109.0
C112 C111 H11C 109.0
H11B C111 H11C 107.8
C111 C112 H11D 109.5
C111 C112 H11E 109.5
H11D C112 H11E 109.5
C111 C112 H11F 109.5
H11D C112 H11F 109.5
H11E C112 H11F 109.5
C93 C113 C114 112.6(2)
C93 C113 H11G 109.1
C114 C113 H11G 109.1
C93 C113 H11H 109.1
C114 C113 H11H 109.1
H11G C113 H11H 107.8
C113 C114 H11I 109.5
C113 C114 H11J 109.5
H11I C114 H11J 109.5
C113 C114 H11K 109.5
H11I C114 H11K 109.5
H11J C114 H11K 109.5
C97 C115 C116 113.2(2)
C97 C115 H11L 108.9
C116 C115 H11L 108.9
C97 C115 H11M 108.9
C116 C115 H11M 108.9
H11L C115 H11M 107.8
C115 C116 H11N 109.5
C115 C116 H11O 109.5
H11N C116 H11O 109.5
C115 C116 H11P 109.5
H11N C116 H11P 109.5
H11O C116 H11P 109.5
C98 C117 C118 112.8(2)
C98 C117 H11Q 109.0
C118 C117 H11Q 109.0
C98 C117 H11R 109.0
C118 C117 H11R 109.0
H11Q C117 H11R 107.8
C117 C118 H11S 109.5
C117 C118 H11T 109.5
H11S C118 H11T 109.5
C117 C118 H11U 109.5
H11S C118 H11U 109.5
H11T C118 H11U 109.5
C102 C119 H11V 109.3
C120 C119 H11V 109.3
C102 C119 H11W 109.3
C120 C119 H11W 109.3
H11V C119 H11W 107.9
C119 C120 H12A 109.5
C119 C120 H12B 109.5
H12A C120 H12B 109.5
C119 C120 H12C 109.5
H12A C120 H12C 109.5
H12B C120 H12C 109.5
C103 C121 H12D 109.3
C122 C121 H12D 109.3
C103 C121 H12E 109.3
C122 C121 H12E 109.3
H12D C121 H12E 108.0
C121 C122 H12F 109.5
C121 C122 H12G 109.5
H12F C122 H12G 109.5
C121 C122 H12H 109.5
H12F C122 H12H 109.5
H12G C122 H12H 109.5
C107 C123 H12I 109.0
C124 C123 H12I 109.0
C107 C123 H12J 109.0
C124 C123 H12J 109.0
H12I C123 H12J 107.8
C123 C124 H12K 109.5
C123 C124 H12L 109.5
H12K C124 H12L 109.5
C123 C124 H12M 109.5
H12K C124 H12M 109.5
H12L C124 H12M 109.5
C108 C125 H12N 108.9
C126 C125 H12N 108.9
C108 C125 H12O 108.9
C126 C125 H12O 108.9
H12N C125 H12O 107.7
C125 C126 H12P 109.5
C125 C126 H12Q 109.5
H12P C126 H12Q 109.5
C125 C126 H12R 109.5
H12P C126 H12R 109.5
H12Q C126 H12R 109.5
C132 C127 C128 117.8
C132 C127 C133 121.0
C128 C127 C133 121.2
C129 C128 C127 121.2
C128 C129 C130 120.7
H135 C129 H14A 125.6
C129 C130 C131 118.8
C132 C131 C130 119.9
C131 C132 C127 121.6
C139 C134 C135 117.8
C139 C134 C140 121.0
C135 C134 C140 121.2
C136 C135 C134 121.1
C136 C135 H135 119.4
C134 C135 H135 119.4
C135 C136 C137 120.7
C135 C136 H136 119.7
C137 C136 H136 119.6
C136 C137 C138 118.8
C138 C137 H13B 118.2
C136 C137 H137 120.6
C138 C137 H137 120.6
C139 C138 C137 119.9
C139 C138 H138 120.0
C137 C138 H138 120.0
C138 C139 C134 121.6
C138 C139 H139 119.2
C134 C139 H139 119.2
C134 C140 H14A 109.5
C134 C140 H14B 109.5
H14A C140 H14B 109.5
C134 C140 H14C 109.5
H14A C140 H14C 109.5
H14B C140 H14C 109.5
C146 C141 C142 117.8
C146 C141 C147 121.0
C142 C141 C147 121.2
C143 C142 C141 121.1
C142 C143 C144 120.7
C143 C144 C145 118.8
C146 C145 C144 119.9
C145 C146 C141 121.6
C153 C148 C149 117.8
C153 C148 C154 121.0
C149 C148 C154 121.2
C150 C149 C148 121.1
C148 C149 H146 130.2
C150 C149 H149 119.4
C148 C149 H149 119.4
C149 C150 C151 120.7
C149 C150 H146 123.8
C151 C150 H146 115.3
C149 C150 H150 119.6
C151 C150 H150 119.6
C150 C151 C152 118.8
C152 C151 H146 128.8
C150 C151 H151 120.6
C152 C151 H151 120.6
C153 C152 C151 119.9
C153 C152 H152 120.0
C151 C152 H152 120.0
C152 C153 C148 121.6
C152 C153 H153 119.2
C148 C153 H153 119.2
C148 C154 H15A 109.5
C148 C154 H15B 109.5
H15A C154 H15B 109.5
C148 C154 H15C 109.5
H15A C154 H15C 109.5
H15B C154 H15C 109.5

loop_
_geom_bond_atom_site_label_1
_geom_bond_atom_site_label_2
_geom_bond_distance
_geom_bond_publ_flag
Sm1 Sm5 1.275(7) ?
Sm1 C42_2 2.4426(5) ?
Sm1 Sm8 2.447(16) ?
Sm1 C19_2 2.4742(5) ?
Sm1 C41_2 2.4986(6) ?
Sm1 C20_2 2.5129(5) ?
Sm1 C90_1 2.541(5) y
Sm1 C89_1 2.598(4) y
Sm1 C18_2 2.6041(5) ?
Sm1 C78_1 2.670(5) y
Sm1 C75_1 2.671(4) y
Sm1 C4_2 2.7276(5) ?
Sm2 Sm5 1.647(8) ?
Sm2 C41_2 2.329(4) ?
Sm2 C42_2 2.474(5) ?
Sm2 C18_2 2.496(5) ?
Sm2 C86_1 2.553(6) ?
Sm2 C40_2 2.555(4) ?
Sm2 C19_2 2.590(5) ?
Sm2 C89_1 2.614(7) ?
Sm2 C75_1 2.644(7) ?
Sm2 C90_1 2.646(7) ?
Sm2 C87_1 2.676(6) ?
Sm2 C20_2 2.711(5) ?
Sm3 C41_1 1.953(6) ?
Sm3 C40_1 2.070(6) ?
Sm3 C42_1 2.110(6) ?
Sm3 C65_1 2.321(6) ?
Sm3 C43_1 2.357(6) ?
Sm3 C18_1 2.462(6) ?
Sm3 C66_1 2.479(6) ?
Sm3 C86_2 2.486(3) ?
Sm3 C89_2 2.599(3) ?
Sm3 C87_2 2.616(3) ?
Sm3 C20_1 2.675(6) ?
Sm3 C90_2 2.688(3) ?
Sm4 Sm7 1.002(10) ?
Sm4 Sm6 1.531(9) ?
Sm4 C32_2 2.515(4) ?
Sm4 C33_2 2.535(3) ?
Sm4 C27_1 2.543(5) ?
Sm4 C34_2 2.579(2) ?
Sm4 C26_1 2.632(5) ?
Sm4 C35_2 2.650(2) ?
Sm4 C57_2 2.660(3) ?
Sm4 C25_1 2.734(4) ?
Sm4 C50_1 2.734(5) ?
Sm4 C58_2 2.762(2) ?
Sm5 Sm8 1.364(17) ?
Sm5 C79_1 2.310(6) ?
Sm5 C82_1 2.366(6) ?
Sm5 C21_2 2.433(4) ?
Sm5 C45_2 2.513(4) ?
Sm5 C22_2 2.546(4) ?
Sm5 C80_1 2.548(6) ?
Sm5 C78_1 2.617(7) ?
Sm5 C81_1 2.656(6) ?
Sm5 C20_2 2.667(6) ?
Sm6 Sm7 0.554(9) ?
Sm6 C31_2 1.713(8) ?
Sm6 C54_2 2.057(8) ?
Sm6 C30_2 2.103(8) ?
Sm6 C32_2 2.154(8) ?
Sm6 C9_1 2.400(8) ?
Sm6 C10_1 2.451(9) ?
Sm6 C1_1 2.518(10) ?
Sm6 C8_1 2.553(8) ?
Sm6 C6_1 2.582(9) ?
Sm6 C11_2 2.614(7) ?
Sm7 C31_2 2.021(9) ?
Sm7 C32_2 2.065(8) ?
Sm7 C33_2 2.399(9) ?
Sm7 C30_2 2.436(10) ?
Sm7 C54_2 2.495(10) ?
Sm7 C8_1 2.498(9) ?
Sm7 C9_1 2.539(9) ?
Sm7 C57_2 2.563(8) ?
Sm7 C29_1 2.654(9) ?
Sm7 C26_1 2.657(10) ?
Sm8 C59_1 2.503(17) ?
Sm8 C58_1 2.564(17) ?
Sm8 C48_2 2.602(16) ?
Sm8 C60_1 2.605(17) ?
Sm8 C25_2 2.621(16) ?
Sm8 C47_2 2.654(16) ?
Sm8 C24_2 2.706(16) ?
Sm8 C46_2 2.717(16) ?
Sm8 C80_1 2.724(17) ?
C1_1 C2_1 1.423(5) y
C1_1 C6_1 1.438(5) y
C1_1 C10_1 1.451(5) y
C2_1 C13_1 1.425(6) y
C2_1 C3_1 1.486(6) y
C3_1 C4_1 1.412(6) y
C3_1 C16_1 1.430(6) y
C4_1 C5_1 1.421(6) y
C4_1 C19_1 1.455(6) y
C5_1 C22_1 1.427(6) y
C5_1 C6_1 1.481(6) y
C6_1 C7_1 1.429(5) y
C7_1 C8_1 1.423(5) y
C7_1 C24_1 1.439(5) y
C8_1 C9_1 1.346(5) y
C8_1 C26_1 1.465(5) y
C9_1 C10_1 1.425(5) y
C9_1 C29_1 1.454(5) y
C10_1 C11_1 1.413(5) y
C11_1 C12_1 1.351(5) y
C11_1 C30_1 1.443(5) y
C12_1 C13_1 1.425(5) y
C12_1 C33_1 1.465(5) y
C13_1 C14_1 1.440(6) y
C14_1 C15_1 1.377(6) y
C14_1 C34_1 1.433(6) y
C15_1 C16_1 1.425(6) y
C15_1 C37_1 1.426(6) y
C16_1 C17_1 1.419(6) y
C17_1 C18_1 1.360(6) y
C17_1 C38_1 1.462(6) y
C18_1 C19_1 1.424(6) y
C18_1 C41_1 1.440(6) y
C19_1 C20_1 1.425(6) y
C20_1 C21_1 1.354(6) y
C20_1 C42_1 1.454(6) y
C21_1 C22_1 1.428(6) y
C21_1 C45_1 1.464(6) y
C22_1 C23_1 1.441(6) y
C23_1 C24_1 1.376(6) y
C23_1 C46_1 1.452(6) y
C24_1 C25_1 1.424(6) y
C25_1 C48_1 1.423(5) y
C25_1 C26_1 1.429(5) y
C26_1 C27_1 1.380(5) y
C27_1 C50_1 1.398(5) y
C27_1 C28_1 1.476(5) y
C28_1 C29_1 1.403(5) y
C28_1 C53_1 1.446(5) y
C29_1 C30_1 1.427(5) y
C30_1 C31_1 1.403(5) y
C31_1 C54_1 1.455(5) y
C31_1 C32_1 1.477(5) y
C32_1 C33_1 1.398(6) y
C32_1 C57_1 1.409(5) y
C33_1 C34_1 1.435(5) y
C34_1 C35_1 1.436(5) y
C35_1 C58_1 1.413(6) y
C35_1 C36_1 1.470(6) y
C36_1 C61_1 1.412(6) y
C36_1 C37_1 1.431(6) y
C37_1 C38_1 1.440(6) y
C38_1 C39_1 1.390(6) y
C39_1 C62_1 1.392(6) y
C39_1 C40_1 1.478(6) y
C40_1 C41_1 1.410(6) y
C40_1 C65_1 1.457(5) y
C41_1 C42_1 1.397(6) y
C42_1 C43_1 1.381(6) y
C43_1 C66_1 1.450(5) y
C43_1 C44_1 1.481(6) y
C44_1 C45_1 1.394(6) y
C44_1 C69_1 1.404(6) y
C45_1 C46_1 1.436(6) y
C46_1 C47_1 1.420(6) y
C47_1 C70_1 1.415(6) y
C47_1 C48_1 1.456(6) y
C48_1 C49_1 1.418(6) y
C49_1 C50_1 1.400(6) y
C49_1 C72_1 1.445(6) y
C50_1 C51_1 1.474(6) y
C51_1 C52_1 1.371(6) y
C51_1 C73_1 1.454(6) y
C52_1 C76_1 1.434(5) y
C52_1 C53_1 1.463(5) y
C53_1 C54_1 1.446(6) y
C54_1 C55_1 1.464(5) y
C55_1 C56_1 1.406(6) y
C55_1 C77_1 1.413(5) y
C56_1 C57_1 1.455(6) y
C56_1 C80_1 1.473(5) y
C57_1 C58_1 1.429(6) y
C58_1 C59_1 1.442(6) y
C59_1 C80_1 1.375(6) y
C59_1 C60_1 1.408(6) y
C60_1 C81_1 1.398(5) y
C60_1 C61_1 1.433(6) y
C61_1 C62_1 1.443(6) y
C62_1 C63_1 1.464(6) y
C63_1 C64_1 1.391(5) y
C63_1 C81_1 1.458(5) y
C64_1 C84_1 1.422(5) y
C64_1 C65_1 1.455(5) y
C65_1 C66_1 1.459(6) y
C66_1 C67_1 1.466(6) y
C67_1 C68_1 1.399(6) y
C67_1 C85_1 1.430(6) y
C68_1 C69_1 1.454(6) y
C68_1 C88_1 1.459(6) y
C69_1 C70_1 1.414(6) y
C70_1 C71_1 1.419(6) y
C71_1 C72_1 1.403(6) y
C71_1 C88_1 1.405(6) y
C72_1 C73_1 1.392(6) y
C73_1 C74_1 1.420(6) y
C74_1 C75_1 1.423(6) y
C74_1 C87_1 1.460(6) y
C75_1 C90_1 1.445(6) y
C75_1 C76_1 1.459(6) y
C76_1 C77_1 1.403(6) y
C77_1 C78_1 1.465(6) y
C78_1 C90_1 1.419(6) y
C78_1 C79_1 1.422(6) y
C79_1 C80_1 1.404(6) y
C79_1 C82_1 1.487(6) y
C81_1 C82_1 1.417(6) y
C82_1 C83_1 1.421(6) y
C83_1 C89_1 1.450(6) y
C83_1 C84_1 1.477(6) y
C84_1 C85_1 1.418(6) y
C85_1 C86_1 1.470(6) y
C86_1 C89_1 1.426(6) y
C86_1 C87_1 1.426(6) y
C87_1 C88_1 1.432(6) y
C89_1 C90_1 1.426(6) y
C1_2 C2_2 1.4268 ?
C1_2 C6_2 1.4344 ?
C1_2 C10_2 1.4532 ?
C2_2 C13_2 1.4267 ?
C2_2 C3_2 1.4857 ?
C3_2 C4_2 1.4218 ?
C3_2 C16_2 1.4300 ?
C4_2 C5_2 1.4232 ?
C4_2 C19_2 1.4534 ?
C5_2 C22_2 1.4332 ?
C5_2 C6_2 1.4775 ?
C6_2 C7_2 1.4298 ?
C7_2 C8_2 1.4168 ?
C7_2 C24_2 1.4313 ?
C8_2 C9_2 1.3510 ?
C8_2 C26_2 1.4594 ?
C9_2 C10_2 1.4217 ?
C9_2 C29_2 1.4586 ?
C10_2 C11_2 1.4118 ?
C11_2 C12_2 1.3504 ?
C11_2 C30_2 1.4453 ?
C12_2 C13_2 1.4187 ?
C12_2 C33_2 1.4644 ?
C13_2 C14_2 1.4382 ?
C14_2 C15_2 1.3805 ?
C14_2 C34_2 1.4291 ?
C15_2 C16_2 1.4158 ?
C15_2 C37_2 1.4207 ?
C16_2 C17_2 1.4215 ?
C17_2 C18_2 1.3548 ?
C17_2 C38_2 1.4515 ?
C18_2 C19_2 1.4177 ?
C18_2 C41_2 1.4428 ?
C19_2 C20_2 1.4178 ?
C20_2 C21_2 1.3591 ?
C20_2 C42_2 1.4636 ?
C21_2 C22_2 1.4295 ?
C21_2 C45_2 1.4547 ?
C22_2 C23_2 1.4326 ?
C23_2 C24_2 1.3842 ?
C23_2 C46_2 1.4412 ?
C24_2 C25_2 1.4220 ?
C25_2 C48_2 1.4253 ?
C25_2 C26_2 1.4358 ?
C26_2 C27_2 1.3781 ?
C27_2 C50_2 1.3935 ?
C27_2 C28_2 1.4775 ?
C28_2 C29_2 1.4023 ?
C28_2 C53_2 1.4559 ?
C29_2 C30_2 1.4183 ?
C30_2 C31_2 1.3980 ?
C31_2 C54_2 1.4556 ?
C31_2 C32_2 1.4842 ?
C32_2 C33_2 1.3911 ?
C32_2 C57_2 1.4090 ?
C33_2 C34_2 1.4368 ?
C34_2 C35_2 1.4393 ?
C35_2 C58_2 1.4022 ?
C35_2 C36_2 1.4682 ?
C36_2 C61_2 1.4131 ?
C36_2 C37_2 1.4315 ?
C37_2 C38_2 1.4352 ?
C38_2 C39_2 1.3920 ?
C39_2 C62_2 1.3982 ?
C39_2 C40_2 1.4803 ?
C40_2 C41_2 1.4063 ?
C40_2 C65_2 1.4626 ?
C41_2 C42_2 1.4052 ?
C42_2 C43_2 1.3838 ?
C43_2 C66_2 1.4506 ?
C43_2 C44_2 1.4835 ?
C44_2 C45_2 1.3897 ?
C44_2 C69_2 1.4066 ?
C45_2 C46_2 1.4448 ?
C46_2 C47_2 1.4224 ?
C47_2 C70_2 1.4070 ?
C47_2 C48_2 1.4665 ?
C48_2 C49_2 1.4091 ?
C49_2 C50_2 1.4148 ?
C49_2 C72_2 1.4379 ?
C50_2 C51_2 1.4675 ?
C51_2 C52_2 1.3854 ?
C51_2 C73_2 1.4513 ?
C52_2 C76_2 1.4240 ?
C52_2 C53_2 1.4546 ?
C53_2 C54_2 1.4483 ?
C54_2 C55_2 1.4697 ?
C55_2 C56_2 1.4065 ?
C55_2 C77_2 1.4203 ?
C56_2 C57_2 1.4481 ?
C56_2 C80_2 1.4726 ?
C57_2 C58_2 1.4362 ?
C58_2 C59_2 1.4478 ?
C59_2 C80_2 1.3758 ?
C59_2 C60_2 1.4102 ?
C60_2 C81_2 1.4011 ?
C60_2 C61_2 1.4282 ?
C61_2 C62_2 1.4441 ?
C62_2 C63_2 1.4669 ?
C63_2 C64_2 1.3968 ?
C63_2 C81_2 1.4579 ?
C64_2 C84_2 1.4265 ?
C64_2 C65_2 1.4543 ?
C65_2 C66_2 1.4572 ?
C66_2 C67_2 1.4663 ?
C67_2 C68_2 1.4000 ?
C67_2 C85_2 1.4267 ?
C68_2 C69_2 1.4543 ?
C68_2 C88_2 1.4601 ?
C69_2 C70_2 1.4300 ?
C70_2 C71_2 1.4193 ?
C71_2 C88_2 1.4006 ?
C71_2 C72_2 1.4191 ?
C72_2 C73_2 1.3834 ?
C73_2 C74_2 1.4121 ?
C74_2 C75_2 1.4203 ?
C74_2 C87_2 1.4727 ?
C75_2 C90_2 1.4362 ?
C75_2 C76_2 1.4659 ?
C76_2 C77_2 1.3908 ?
C77_2 C78_2 1.4695 ?
C78_2 C79_2 1.4197 ?
C78_2 C90_2 1.4228 ?
C79_2 C80_2 1.4098 ?
C79_2 C82_2 1.4846 ?
C81_2 C82_2 1.4097 ?
C82_2 C83_2 1.4307 ?
C83_2 C89_2 1.4431 ?
C83_2 C84_2 1.4732 ?
C84_2 C85_2 1.4082 ?
C85_2 C86_2 1.4742 ?
C86_2 C87_2 1.4205 ?
C86_2 C89_2 1.4224 ?
C87_2 C88_2 1.4212 ?
C89_2 C90_2 1.4349 ?
Ni1 C54_1 2.978(4) y
Ni1 N1 1.960(2) ?
Ni1 N3 1.961(2) ?
Ni1 N4 1.965(2) ?
Ni1 N2 1.965(2) ?
N1 C94 1.378(3) ?
N1 C91 1.383(3) ?
N2 C96 1.376(3) ?
N2 C99 1.378(3) ?
N3 C101 1.376(3) ?
N3 C104 1.383(3) ?
N4 C109 1.376(3) ?
N4 C106 1.377(3) ?
C91 C110 1.375(3) ?
C91 C92 1.450(3) ?
C92 C93 1.358(4) ?
C92 C111 1.501(4) ?
C93 C94 1.451(3) ?
C93 C113 1.498(4) ?
C94 C95 1.380(4) ?
C95 C96 1.378(3) ?
C95 H95 0.9500 ?
C96 C97 1.448(3) ?
C97 C98 1.367(4) ?
C97 C115 1.500(4) ?
C98 C99 1.443(3) ?
C98 C117 1.504(4) ?
C99 C100 1.376(3) ?
C100 C101 1.378(3) ?
C100 H100 0.9500 ?
C101 C102 1.449(3) ?
C102 C103 1.359(4) ?
C102 C119 1.500(3) ?
C103 C104 1.450(3) ?
C103 C121 1.501(3) ?
C104 C105 1.371(3) ?
C105 C106 1.381(3) ?
C105 H105 0.9500 ?
C106 C107 1.445(3) ?
C107 C108 1.362(4) ?
C107 C123 1.502(4) ?
C108 C109 1.445(3) ?
C108 C125 1.503(4) ?
C109 C110 1.380(3) ?
C110 H110 0.9500 ?
C111 C112 1.539(4) ?
C111 H11B 0.9900 ?
C111 H11C 0.9900 ?
C112 H11D 0.9800 ?
C112 H11E 0.9800 ?
C112 H11F 0.9800 ?
C113 C114 1.538(4) ?
C113 H11G 0.9900 ?
C113 H11H 0.9900 ?
C114 H11I 0.9800 ?
C114 H11J 0.9800 ?
C114 H11K 0.9800 ?
C115 C116 1.531(4) ?
C115 H11L 0.9900 ?
C115 H11M 0.9900 ?
C116 H11N 0.9800 ?
C116 H11O 0.9800 ?
C116 H11P 0.9800 ?
C117 C118 1.541(4) ?
C117 H11Q 0.9900 ?
C117 H11R 0.9900 ?
C118 H11S 0.9800 ?
C118 H11T 0.9800 ?
C118 H11U 0.9800 ?
C119 C120 1.533(4) ?
C119 H11V 0.9900 ?
C119 H11W 0.9900 ?
C120 H12A 0.9800 ?
C120 H12B 0.9800 ?
C120 H12C 0.9800 ?
C121 C122 1.529(4) ?
C121 H12D 0.9900 ?
C121 H12E 0.9900 ?
C122 H12F 0.9800 ?
C122 H12G 0.9800 ?
C122 H12H 0.9800 ?
C123 C124 1.540(4) ?
C123 H12I 0.9900 ?
C123 H12J 0.9900 ?
C124 H12K 0.9800 ?
C124 H12L 0.9800 ?
C124 H12M 0.9800 ?
C125 C126 1.524(4) ?
C125 H12N 0.9900 ?
C125 H12O 0.9900 ?
C126 H12P 0.9800 ?
C126 H12Q 0.9800 ?
C126 H12R 0.9800 ?
C127 C132 1.3904 ?
C127 C128 1.3933 ?
C127 C133 1.4990 ?
C128 C129 1.3822 ?
C128 H128 0.9503 ?
C129 C130 1.3900 ?
C129 H129 0.9500 ?
C130 C131 1.3943 ?
C130 H130 0.9500 ?
C131 C132 1.3887 ?
C131 H131 0.9502 ?
C132 H132 0.9501 ?
C133 H13A 0.9800 ?
C133 H13B 0.9800 ?
C133 H13C 0.9800 ?
C134 C139 1.3901 ?
C134 C135 1.3936 ?
C134 C140 1.4992 ?
C135 C136 1.3821 ?
C135 H135 0.9500 ?
C136 C137 1.3898 ?
C136 H136 0.9499 ?
C137 C138 1.3944 ?
C137 H137 0.9500 ?
C138 C139 1.3886 ?
C138 H138 0.9502 ?
C139 H139 0.9500 ?
C140 H130 0.8058 ?
C140 H14A 0.9800 ?
C140 H14B 0.9800 ?
C140 H14C 0.9800 ?
C141 C146 1.3901 ?
C141 C142 1.3937 ?
C141 C147 1.4988 ?
C142 C143 1.3825 ?
C142 H142 0.9500 ?
C143 C144 1.3899 ?
C143 H143 0.9500 ?
C144 C145 1.3948 ?
C144 H144 0.9498 ?
C145 C146 1.3884 ?
C145 H145 0.9501 ?
C146 H146 0.9504 ?
C147 H14D 0.9800 ?
C147 H14E 0.9800 ?
C147 H14F 0.9800 ?
C148 C153 1.3903 ?
C148 C149 1.3937 ?
C148 C154 1.4993 ?
C149 C150 1.3815 ?
C149 H149 0.9503 ?
C150 C151 1.3901 ?
C150 H150 0.9500 ?
C151 C152 1.3942 ?
C151 H151 0.9498 ?
C152 C153 1.3884 ?
C152 H152 0.9500 ?
C153 H142 1.0341 ?
C153 H153 0.9499 ?
C154 H15A 0.9800 ?
C154 H15B 0.9800 ?
C154 H15C 0.9800 ?
